data_4117287
loop_
_publ_author_name
'Yan-Zhen Zheng'
'Marco Evangelisti'
'Floriana Tuna'
'Richard E. P. Winpenny'

_publ_section_title
;
 Co-Ln Mixed-Metal Phosphonate Grids and Cages as Molecular Magnetic
 Refrigerants
;
_journal_name_full 'Journal of the American Chemical Society'
_journal_page_first 1057
_journal_page_last 1065
_journal_paper_doi 10.1021/ja208367k
_journal_volume 134
_journal_year 2012
_chemical_formula_sum 'C112 H222 Co8 Er8 N4 O73 P8'
_chemical_formula_weight 4850.22
_chemical_name_systematic
; 
 ? 
;
_space_group_IT_number 15
_symmetry_cell_setting monoclinic
_symmetry_space_group_name_Hall '-C 2yc'
_symmetry_space_group_name_H-M 'C 1 2/c 1'
_atom_sites_solution_hydrogens geom
_atom_sites_solution_primary direct
_atom_sites_solution_secondary difmap
_audit_creation_method SHELXL-97
_cell_angle_alpha 90.00
_cell_angle_beta 100.9960(10)
_cell_angle_gamma 90.00
_cell_formula_units_Z 4
_cell_length_a 35.5392(15)
_cell_length_b 20.4949(8)
_cell_length_c 25.0246(10)
_cell_measurement_temperature 100(2)
_cell_volume 17892.6(13)
_computing_cell_refinement 'Bruker SMART'
_computing_data_collection 'Bruker SMART'
_computing_data_reduction 'Bruker SAINT'
_computing_molecular_graphics 'Bruker SHELXTL'
_computing_publication_material 'Bruker SHELXTL'
_computing_structure_refinement 'SHELXL-97 (Sheldrick, 1997)'
_computing_structure_solution 'SHELXS-97 (Sheldrick, 1990)'
_diffrn_ambient_temperature 100(2)
_diffrn_measured_fraction_theta_full 1.000
_diffrn_measured_fraction_theta_max 1.000
_diffrn_measurement_device_type 'CCD area detector'
_diffrn_measurement_method 'phi and omega scans'
_diffrn_radiation_monochromator graphite
_diffrn_radiation_source 'fine-focus sealed tube'
_diffrn_radiation_type MoK\a
_diffrn_radiation_wavelength 0.71073
_diffrn_reflns_av_R_equivalents 0.0450
_diffrn_reflns_av_sigmaI/netI 0.0575
_diffrn_reflns_limit_h_max 42
_diffrn_reflns_limit_h_min -42
_diffrn_reflns_limit_k_max 12
_diffrn_reflns_limit_k_min -24
_diffrn_reflns_limit_l_max 28
_diffrn_reflns_limit_l_min -29
_diffrn_reflns_number 44327
_diffrn_reflns_theta_full 25.00
_diffrn_reflns_theta_max 25.00
_diffrn_reflns_theta_min 1.15
_exptl_absorpt_coefficient_mu 4.579
_exptl_absorpt_correction_T_max 0.6095
_exptl_absorpt_correction_T_min 0.1245
_exptl_absorpt_correction_type multi-scan
_exptl_absorpt_process_details SADABS
_exptl_crystal_colour purple
_exptl_crystal_density_diffrn 1.801
_exptl_crystal_description needle
_exptl_crystal_F_000 9544
_exptl_crystal_size_max 0.78
_exptl_crystal_size_mid 0.15
_exptl_crystal_size_min 0.12
_refine_diff_density_max 3.298
_refine_diff_density_min -2.247
_refine_diff_density_rms 0.215
_refine_ls_extinction_method none
_refine_ls_goodness_of_fit_ref 1.025
_refine_ls_hydrogen_treatment constr
_refine_ls_matrix_type full
_refine_ls_number_parameters 1330
_refine_ls_number_reflns 15776
_refine_ls_number_restraints 2235
_refine_ls_restrained_S_all 1.009
_refine_ls_R_factor_all 0.1010
_refine_ls_R_factor_gt 0.0595
_refine_ls_shift/su_max 0.002
_refine_ls_shift/su_mean 0.000
_refine_ls_structure_factor_coef Fsqd
_refine_ls_weighting_details 'calc w=1/[\s^2^(Fo^2^)+(0.0839P)^2^+355.7729P] where P=(Fo^2^+2Fc^2^)/3'
_refine_ls_weighting_scheme calc
_refine_ls_wR_factor_gt 0.1508
_refine_ls_wR_factor_ref 0.1853
_reflns_number_gt 10147
_reflns_number_total 15776
_reflns_threshold_expression >2sigma(I)
_cod_data_source_file ja208367k_si_020.cif
_cod_data_source_block coerm
_cod_database_code 4117287

loop_
_symmetry_equiv_pos_as_xyz
'x, y, z'
'-x, y, -z+1/2'
'x+1/2, y+1/2, z'
'-x+1/2, y+1/2, -z+1/2'
'-x, -y, -z'
'x, -y, z-1/2'
'-x+1/2, -y+1/2, -z'
'x+1/2, -y+1/2, z-1/2'

loop_
_atom_site_label
_atom_site_type_symbol
_atom_site_fract_x
_atom_site_fract_y
_atom_site_fract_z
_atom_site_U_iso_or_equiv
_atom_site_adp_type
_atom_site_occupancy
_atom_site_symmetry_multiplicity
_atom_site_calc_flag
_atom_site_refinement_flags
_atom_site_disorder_assembly
_atom_site_disorder_group
Er1 Er 0.559366(15) 1.66418(2) 0.83558(2) 0.04428(16) Uani 1 1 d U . .
Er2 Er 0.632590(16) 1.53553(3) 0.88805(2) 0.05863(19) Uani 1 1 d U . .
Er3 Er 0.649788(18) 1.29145(3) 0.81921(3) 0.05889(19) Uani 1 1 d DU . .
Er4 Er 0.58370(14) 1.1636(2) 0.77791(19) 0.0517(6) Uani 0.411(5) 1 d PDU . 1
O34 O 0.5935(5) 1.2703(11) 0.7629(13) 0.046(2) Uani 0.411(5) 1 d PDU . 1
H34D H 0.5910 1.2845 0.7241 0.056 Uiso 0.411(5) 1 calc PR . 1
C81 C 0.6366(6) 1.1267(8) 0.8494(7) 0.086(3) Uani 0.411(5) 1 d PDU . 1
C90 C 0.6739(6) 1.0972(11) 0.8760(9) 0.097(4) Uani 0.411(5) 1 d PDU . 1
O22 O 0.6352(8) 1.1895(9) 0.8474(12) 0.073(2) Uani 0.411(5) 1 d PDU . 1
O38 O 0.6091(5) 1.0876(11) 0.8309(10) 0.088(3) Uani 0.411(5) 1 d PDU . 1
C88 C 0.6679(8) 1.0290(12) 0.8978(14) 0.115(6) Uani 0.411(5) 1 d PDU . 1
H88A H 0.6478 1.0307 0.9198 0.172 Uiso 0.411(5) 1 calc PR . 1
H88B H 0.6918 1.0136 0.9204 0.172 Uiso 0.411(5) 1 calc PR . 1
H88C H 0.6601 0.9990 0.8672 0.172 Uiso 0.411(5) 1 calc PR . 1
C85 C 0.7008(7) 1.0911(18) 0.8367(12) 0.114(7) Uani 0.411(5) 1 d PDU . 1
H85A H 0.7028 1.1333 0.8189 0.172 Uiso 0.411(5) 1 calc PR . 1
H85B H 0.6910 1.0583 0.8091 0.172 Uiso 0.411(5) 1 calc PR . 1
H85C H 0.7262 1.0779 0.8563 0.172 Uiso 0.411(5) 1 calc PR . 1
C91 C 0.6929(9) 1.1386(17) 0.9239(12) 0.108(6) Uani 0.411(5) 1 d PDU . 1
H91A H 0.7043 1.1774 0.9105 0.162 Uiso 0.411(5) 1 calc PR . 1
H91B H 0.7129 1.1131 0.9471 0.162 Uiso 0.411(5) 1 calc PR . 1
H91C H 0.6736 1.1520 0.9450 0.162 Uiso 0.411(5) 1 calc PR . 1
Er4' Er 0.57276(10) 1.15799(15) 0.76153(15) 0.0517(6) Uani 0.589(5) 1 d PU . 2
O34' O 0.5874(5) 1.2724(9) 0.7664(10) 0.0448(18) Uani 0.589(5) 1 d PU . 2
H34E H 0.5843 1.2925 0.7294 0.054 Uiso 0.589(5) 1 calc PR . 2
C81' C 0.6541(5) 1.1657(9) 0.8700(9) 0.085(2) Uani 0.589(5) 1 d PDU . 2
O22' O 0.6241(5) 1.1781(9) 0.8335(8) 0.071(2) Uani 0.589(5) 1 d PDU . 2
O38' O 0.6800(5) 1.2101(8) 0.8815(8) 0.085(3) Uani 0.589(5) 1 d PDU . 2
C90' C 0.6660(5) 1.0999(9) 0.8924(8) 0.100(3) Uani 0.589(5) 1 d PDU . 2
C91' C 0.6319(8) 1.0537(11) 0.8800(12) 0.117(5) Uani 0.589(5) 1 d PDU . 2
H91D H 0.6402 1.0095 0.8917 0.176 Uiso 0.589(5) 1 calc PR . 2
H91E H 0.6216 1.0538 0.8408 0.176 Uiso 0.589(5) 1 calc PR . 2
H91F H 0.6120 1.0682 0.8996 0.176 Uiso 0.589(5) 1 calc PR . 2
C85' C 0.6974(8) 1.0739(14) 0.8653(12) 0.126(6) Uani 0.589(5) 1 d PDU . 2
H85D H 0.7029 1.0285 0.8765 0.190 Uiso 0.589(5) 1 calc PR . 2
H85E H 0.7205 1.1004 0.8761 0.190 Uiso 0.589(5) 1 calc PR . 2
H85F H 0.6890 1.0758 0.8257 0.190 Uiso 0.589(5) 1 calc PR . 2
C88' C 0.6800(9) 1.1009(14) 0.9529(9) 0.133(7) Uani 0.589(5) 1 d PDU . 2
H88D H 0.6887 1.0571 0.9654 0.199 Uiso 0.589(5) 1 calc PR . 2
H88E H 0.6591 1.1144 0.9709 0.199 Uiso 0.589(5) 1 calc PR . 2
H88F H 0.7014 1.1317 0.9619 0.199 Uiso 0.589(5) 1 calc PR . 2
Co1 Co 0.56177(4) 1.51280(7) 0.77387(6) 0.0407(3) Uani 1 1 d U . .
Co2 Co 0.5000 1.78461(11) 0.7500 0.0581(7) Uani 1 2 d SU . .
Co3 Co 0.55162(5) 1.31121(8) 0.80971(7) 0.0491(4) Uani 1 1 d DU . .
Co4 Co 0.70896(5) 1.41475(12) 0.90714(8) 0.0753(6) Uani 1 1 d U . .
Co5 Co 0.5000 1.03944(12) 0.7500 0.0820(9) Uani 1 2 d SU . .
P1 P 0.54246(9) 1.66236(14) 0.71145(13) 0.0420(6) Uani 1 1 d U . .
P2 P 0.65585(9) 1.46237(17) 0.79367(13) 0.0512(7) Uani 1 1 d U . .
P3 P 0.6248(8) 1.3687(15) 0.9125(12) 0.0577(12) Uani 0.50 1 d PU . 1
P3' P 0.6214(8) 1.3627(15) 0.9083(12) 0.0577(12) Uani 0.50 1 d PU . 2
P4 P 0.5043(4) 1.1650(8) 0.8199(6) 0.051(2) Uani 0.411(5) 1 d PDU . 1
O23 O 0.5350(7) 1.2169(13) 0.8171(12) 0.053(3) Uani 0.411(5) 1 d PDU . 1
O21 O 0.5209(8) 1.1055(12) 0.7948(10) 0.055(3) Uani 0.411(5) 1 d PDU . 1
O36 O 0.4638(6) 1.1814(14) 0.7892(10) 0.053(3) Uani 0.411(5) 1 d PDU . 1
C55 C 0.5005(6) 1.1486(12) 0.8901(14) 0.061(3) Uani 0.411(5) 1 d PDU . 1
C56 C 0.4717(10) 1.0935(17) 0.8903(14) 0.066(4) Uani 0.411(5) 1 d PDU . 1
H56A H 0.4697 1.0832 0.9279 0.099 Uiso 0.411(5) 1 calc PR . 1
H56B H 0.4803 1.0548 0.8730 0.099 Uiso 0.411(5) 1 calc PR . 1
H56C H 0.4466 1.1072 0.8700 0.099 Uiso 0.411(5) 1 calc PR . 1
C57 C 0.5398(10) 1.1296(18) 0.9214(12) 0.075(4) Uani 0.411(5) 1 d PDU . 1
H57A H 0.5382 1.1196 0.9592 0.113 Uiso 0.411(5) 1 calc PR . 1
H57B H 0.5577 1.1658 0.9208 0.113 Uiso 0.411(5) 1 calc PR . 1
H57C H 0.5490 1.0911 0.9045 0.113 Uiso 0.411(5) 1 calc PR . 1
C80 C 0.4862(10) 1.2107(17) 0.9136(11) 0.065(4) Uani 0.411(5) 1 d PDU . 1
H80A H 0.4840 1.2030 0.9515 0.097 Uiso 0.411(5) 1 calc PR . 1
H80B H 0.4611 1.2226 0.8922 0.097 Uiso 0.411(5) 1 calc PR . 1
H80C H 0.5044 1.2462 0.9120 0.097 Uiso 0.411(5) 1 calc PR . 1
P4' P 0.5151(3) 1.1618(5) 0.8358(4) 0.0530(19) Uani 0.589(5) 1 d PDU . 2
O23' O 0.5455(5) 1.2140(9) 0.8313(8) 0.053(3) Uani 0.589(5) 1 d PU . 2
O21' O 0.5316(5) 1.1017(9) 0.8112(7) 0.055(3) Uani 0.589(5) 1 d PU . 2
O36' O 0.4755(5) 1.1810(8) 0.8070(6) 0.048(3) Uani 0.589(5) 1 d PU . 2
C55' C 0.5141(5) 1.1444(9) 0.9061(10) 0.062(3) Uani 0.589(5) 1 d PDU . 2
C80' C 0.5029(7) 1.2069(11) 0.9332(8) 0.065(4) Uani 0.589(5) 1 d PDU . 2
H80D H 0.5017 1.1978 0.9713 0.097 Uiso 0.589(5) 1 calc PR . 2
H80E H 0.4777 1.2219 0.9140 0.097 Uiso 0.589(5) 1 calc PR . 2
H80F H 0.5220 1.2409 0.9317 0.097 Uiso 0.589(5) 1 calc PR . 2
C57' C 0.5539(6) 1.1204(12) 0.9347(9) 0.075(4) Uani 0.589(5) 1 d PDU . 2
H57D H 0.5535 1.1108 0.9729 0.113 Uiso 0.589(5) 1 calc PR . 2
H57E H 0.5730 1.1543 0.9327 0.113 Uiso 0.589(5) 1 calc PR . 2
H57F H 0.5606 1.0807 0.9167 0.113 Uiso 0.589(5) 1 calc PR . 2
C56' C 0.4839(7) 1.0909(12) 0.9085(9) 0.066(4) Uani 0.589(5) 1 d PDU . 2
H56D H 0.4828 1.0816 0.9466 0.099 Uiso 0.589(5) 1 calc PR . 2
H56E H 0.4909 1.0511 0.8910 0.099 Uiso 0.589(5) 1 calc PR . 2
H56F H 0.4587 1.1060 0.8895 0.099 Uiso 0.589(5) 1 calc PR . 2
O2 O 0.5601(2) 1.6098(3) 0.7519(3) 0.0412(14) Uani 1 1 d U . .
O3 O 0.5683(2) 1.5527(4) 0.8508(3) 0.0433(13) Uani 1 1 d U . .
H3D H 0.5504 1.5336 0.8731 0.052 Uiso 1 1 calc R . .
O4 O 0.5432(2) 1.7226(4) 0.7487(3) 0.0490(15) Uani 1 1 d U . .
O5 O 0.6210(2) 1.5063(4) 0.7944(3) 0.0500(15) Uani 1 1 d U . .
O6 O 0.5026(2) 1.6469(3) 0.6806(3) 0.0403(15) Uani 1 1 d U . .
O7 O 0.6127(2) 1.4375(4) 0.9043(3) 0.0572(15) Uani 1 1 d U . .
O9 O 0.6464(2) 1.3912(4) 0.7846(3) 0.0496(15) Uani 1 1 d U . .
O10 O 0.5640(2) 1.6557(4) 0.9260(3) 0.061(2) Uani 1 1 d DU . .
O46 O 0.5999(2) 1.3211(4) 0.8658(3) 0.0568(15) Uani 1 1 d U . .
O45 O 0.6807(2) 1.4761(4) 0.8496(3) 0.0593(16) Uani 1 1 d U . .
O20 O 0.5713(9) 1.0580(14) 0.7252(14) 0.090(4) Uani 0.411(5) 1 d PU . 1
O20' O 0.5875(6) 1.0586(10) 0.7523(10) 0.093(4) Uani 0.589(5) 1 d PU . 2
O24 O 0.5381(18) 0.9902(17) 0.724(3) 0.095(4) Uani 0.411(5) 1 d PU . 1
O24' O 0.5381(12) 0.9752(11) 0.7324(17) 0.095(4) Uani 0.589(5) 1 d PU . 2
C21 C 0.5723(4) 1.6760(6) 0.6615(5) 0.058(3) Uani 1 1 d U . .
O13 O 0.5548(4) 1.7674(5) 0.8594(4) 0.088(3) Uani 1 1 d U . .
C24 C 0.6814(4) 1.4903(7) 0.7416(6) 0.067(3) Uani 1 1 d U . .
O14 O 0.6685(12) 1.357(2) 0.9083(19) 0.060(2) Uani 0.411(5) 1 d PU . 1
O14' O 0.6633(8) 1.3489(16) 0.9026(13) 0.059(2) Uani 0.589(5) 1 d PU . 2
O16 O 0.7140(3) 1.3030(6) 0.8337(5) 0.095(2) Uani 1 1 d DU . .
C27 C 0.5286(4) 1.6348(9) 1.0127(6) 0.085(4) Uani 1 1 d U . .
H27A H 0.5213 1.6318 1.0485 0.128 Uiso 1 1 calc R . .
H27B H 0.5121 1.6062 0.9869 0.128 Uiso 1 1 calc R . .
H27C H 0.5256 1.6800 0.9997 0.128 Uiso 1 1 calc R . .
O11 O 0.6102(2) 1.5832(5) 0.9569(3) 0.068(2) Uani 1 1 d DU . .
C29 C 0.5473(5) 1.8703(7) 0.9032(7) 0.086(3) Uani 1 1 d U . .
O17 O 0.7516(3) 1.3732(6) 0.8820(5) 0.085(3) Uani 1 1 d DU . .
C34 C 0.6557(4) 1.4817(8) 0.6865(6) 0.079(4) Uani 1 1 d U . .
H34A H 0.6694 1.4953 0.6579 0.119 Uiso 1 1 calc R . .
H34B H 0.6326 1.5086 0.6846 0.119 Uiso 1 1 calc R . .
H34C H 0.6483 1.4358 0.6813 0.119 Uiso 1 1 calc R . .
O19 O 0.6651(3) 1.2396(5) 0.7465(4) 0.072(2) Uani 1 1 d U . .
O18 O 0.6159(9) 1.167(2) 0.7078(14) 0.067(3) Uani 0.411(5) 1 d PU . 1
O18' O 0.6270(6) 1.1623(13) 0.7213(10) 0.067(3) Uani 0.589(5) 1 d PU . 2
C38 C 0.5560(4) 1.7323(6) 0.6250(6) 0.068(3) Uani 1 1 d U . .
H38A H 0.5723 1.7404 0.5983 0.102 Uiso 1 1 calc R . .
H38B H 0.5552 1.7715 0.6472 0.102 Uiso 1 1 calc R . .
H38C H 0.5301 1.7214 0.6061 0.102 Uiso 1 1 calc R . .
O15 O 0.7358(3) 1.4705(6) 0.9682(4) 0.094(3) Uani 1 1 d DU . .
C47 C 0.5718(4) 1.6114(6) 0.6284(5) 0.066(3) Uani 1 1 d U . .
H47A H 0.5883 1.6162 0.6014 0.099 Uiso 1 1 calc R . .
H47B H 0.5455 1.6020 0.6098 0.099 Uiso 1 1 calc R . .
H47C H 0.5813 1.5755 0.6531 0.099 Uiso 1 1 calc R . .
C46 C 0.5747(6) 1.9180(8) 0.8864(8) 0.117(5) Uani 1 1 d U . .
H46A H 0.5830 1.9492 0.9160 0.176 Uiso 1 1 calc R . .
H46B H 0.5619 1.9415 0.8538 0.176 Uiso 1 1 calc R . .
H46C H 0.5970 1.8946 0.8784 0.176 Uiso 1 1 calc R . .
O12 O 0.514(3) 1.844(3) 0.812(3) 0.074(5) Uani 0.411(5) 1 d PU . 1
O12' O 0.5125(19) 1.8346(19) 0.816(2) 0.073(4) Uani 0.589(5) 1 d PU . 2
C53 C 0.5815(3) 1.6179(6) 0.9636(5) 0.065(2) Uani 1 1 d DU . .
C54 C 0.6254(5) 1.2662(7) 0.9829(7) 0.103(5) Uani 1 1 d DU . .
H54B H 0.6290 1.2496 0.9484 0.123 Uiso 1 1 d R . .
H54C H 0.6494 1.2614 1.0082 0.123 Uiso 1 1 d R . .
H54A H 0.6065 1.2400 0.9953 0.123 Uiso 1 1 d R . .
C58 C 0.6423(4) 1.3763(8) 1.0200(5) 0.091(4) Uani 1 1 d DU . .
H58A H 0.6399 1.3604 1.0562 0.136 Uiso 1 1 calc R . .
H58B H 0.6351 1.4224 1.0166 0.136 Uiso 1 1 calc R . .
H58C H 0.6688 1.3712 1.0152 0.136 Uiso 1 1 calc R . .
C59 C 0.7467(4) 1.3244(8) 0.8518(6) 0.093(3) Uani 1 1 d DU . .
C60 C 0.6162(3) 1.3374(7) 0.9773(5) 0.083(3) Uani 1 1 d DU . .
C61 C 0.5095(6) 1.9053(9) 0.9089(8) 0.117(5) Uani 1 1 d U . .
H61A H 0.5147 1.9365 0.9391 0.176 Uiso 1 1 calc R . .
H61B H 0.4908 1.8730 0.9162 0.176 Uiso 1 1 calc R . .
H61C H 0.4992 1.9286 0.8751 0.176 Uiso 1 1 calc R . .
C62 C 0.5747(4) 1.3482(9) 0.9797(6) 0.091(4) Uani 1 1 d DU . .
H62A H 0.5690 1.3282 1.0129 0.136 Uiso 1 1 calc R . .
H62B H 0.5585 1.3284 0.9478 0.136 Uiso 1 1 calc R . .
H62C H 0.5694 1.3952 0.9801 0.136 Uiso 1 1 calc R . .
C63 C 0.6499(4) 1.1996(7) 0.7105(6) 0.068(2) Uani 1 1 d U . .
C71 C 0.5363(6) 1.8209(7) 0.8563(7) 0.076(3) Uani 1 1 d U . .
C74 C 0.5635(6) 1.8369(8) 0.9542(7) 0.100(4) Uani 1 1 d U . .
H74A H 0.5705 1.8691 0.9833 0.150 Uiso 1 1 calc R . .
H74B H 0.5865 1.8126 0.9496 0.150 Uiso 1 1 calc R . .
H74C H 0.5446 1.8065 0.9638 0.150 Uiso 1 1 calc R . .
C82 C 0.7010(4) 1.1404(8) 0.6785(7) 0.084(4) Uani 1 1 d U . .
H82A H 0.7196 1.1584 0.7090 0.125 Uiso 1 1 calc R . .
H82B H 0.7138 1.1315 0.6479 0.125 Uiso 1 1 calc R . .
H82C H 0.6903 1.0998 0.6900 0.125 Uiso 1 1 calc R . .
C87 C 0.6388(5) 1.1637(8) 0.6141(7) 0.085(4) Uani 1 1 d U . .
H87A H 0.6183 1.1958 0.6038 0.128 Uiso 1 1 calc R . .
H87B H 0.6280 1.1231 0.6254 0.128 Uiso 1 1 calc R . .
H87C H 0.6510 1.1550 0.5828 0.128 Uiso 1 1 calc R . .
C48 C 0.6389(5) 0.9698(9) 0.7477(9) 0.142(6) Uani 1 1 d DU . .
H48A H 0.6580 0.9406 0.7370 0.213 Uiso 1 1 calc R . .
H48B H 0.6387 0.9640 0.7866 0.213 Uiso 1 1 calc R . .
H48C H 0.6454 1.0151 0.7410 0.213 Uiso 1 1 calc R . .
C92 C 0.7171(4) 1.4482(7) 0.7438(6) 0.074(4) Uani 1 1 d U . .
H92A H 0.7307 1.4621 0.7152 0.111 Uiso 1 1 calc R . .
H92B H 0.7095 1.4024 0.7381 0.111 Uiso 1 1 calc R . .
H92C H 0.7339 1.4531 0.7794 0.111 Uiso 1 1 calc R . .
C93 C 0.5806(5) 1.5547(9) 1.0482(6) 0.092(4) Uani 1 1 d U . .
H93A H 0.5713 1.5553 1.0827 0.138 Uiso 1 1 calc R . .
H93B H 0.6086 1.5520 1.0557 0.138 Uiso 1 1 calc R . .
H93C H 0.5699 1.5166 1.0268 0.138 Uiso 1 1 calc R . .
C95 C 0.6856(4) 1.2548(7) 0.6467(6) 0.080(4) Uani 1 1 d U . .
H95A H 0.7046 1.2699 0.6780 0.119 Uiso 1 1 calc R . .
H95B H 0.6652 1.2875 0.6379 0.119 Uiso 1 1 calc R . .
H95C H 0.6980 1.2487 0.6153 0.119 Uiso 1 1 calc R . .
C97 C 0.6684(4) 1.1901(7) 0.6609(6) 0.070(3) Uani 1 1 d U . .
C100 C 0.5683(4) 1.6149(8) 1.0174(6) 0.074(3) Uani 1 1 d U . .
C103 C 0.6130(4) 1.6906(9) 0.6913(7) 0.085(4) Uani 1 1 d U . .
H10A H 0.6295 1.6976 0.6646 0.127 Uiso 1 1 calc R . .
H10B H 0.6227 1.6537 0.7148 0.127 Uiso 1 1 calc R . .
H10C H 0.6129 1.7300 0.7135 0.127 Uiso 1 1 calc R . .
C50 C 0.5713(5) 1.0009(6) 0.7313(7) 0.096(3) Uani 1 1 d DU . .
C146 C 0.6934(5) 1.5620(8) 0.7525(7) 0.090(4) Uani 1 1 d U . .
H14A H 0.7074 1.5770 0.7245 0.135 Uiso 1 1 calc R . .
H14B H 0.7100 1.5657 0.7884 0.135 Uiso 1 1 calc R . .
H14C H 0.6705 1.5890 0.7514 0.135 Uiso 1 1 calc R . .
C150 C 0.5929(5) 1.6735(9) 1.0512(7) 0.100(5) Uani 1 1 d U . .
H15A H 0.5867 1.6761 1.0877 0.150 Uiso 1 1 calc R . .
H15B H 0.5864 1.7149 1.0321 0.150 Uiso 1 1 calc R . .
H15C H 0.6203 1.6648 1.0543 0.150 Uiso 1 1 calc R . .
O25 O 0.6199(6) 1.6586(14) 0.8478(15) 0.061(2) Uani 0.411(5) 1 d PDU . 1
O26 O 0.6800(6) 1.6313(14) 0.8786(12) 0.077(2) Uani 0.411(5) 1 d PDU . 1
C75 C 0.6550(6) 1.6763(11) 0.8627(15) 0.072(3) Uani 0.411(5) 1 d PDU . 1
C4 C 0.6671(7) 1.7457(12) 0.8672(10) 0.076(4) Uani 0.411(5) 1 d PDU . 1
C36 C 0.6457(11) 1.7827(18) 0.8179(14) 0.089(7) Uani 0.411(5) 1 d PDU . 1
H36A H 0.6523 1.7644 0.7847 0.134 Uiso 0.411(5) 1 calc PR . 1
H36B H 0.6530 1.8289 0.8210 0.134 Uiso 0.411(5) 1 calc PR . 1
H36C H 0.6181 1.7786 0.8163 0.134 Uiso 0.411(5) 1 calc PR . 1
C37 C 0.7094(9) 1.7525(19) 0.8693(15) 0.080(6) Uani 0.411(5) 1 d PDU . 1
H37A H 0.7159 1.7340 0.8361 0.120 Uiso 0.411(5) 1 calc PR . 1
H37B H 0.7234 1.7290 0.9010 0.120 Uiso 0.411(5) 1 calc PR . 1
H37C H 0.7165 1.7987 0.8720 0.120 Uiso 0.411(5) 1 calc PR . 1
C77 C 0.6567(10) 1.775(2) 0.9181(15) 0.080(6) Uani 0.411(5) 1 d PDU . 1
H77A H 0.6702 1.7510 0.9501 0.120 Uiso 0.411(5) 1 calc PR . 1
H77B H 0.6289 1.7710 0.9161 0.120 Uiso 0.411(5) 1 calc PR . 1
H77C H 0.6641 1.8208 0.9210 0.120 Uiso 0.411(5) 1 calc PR . 1
O25' O 0.6275(4) 1.6453(10) 0.8531(10) 0.060(2) Uani 0.589(5) 1 d PDU . 2
O26' O 0.6815(5) 1.6115(9) 0.8973(8) 0.077(2) Uani 0.589(5) 1 d PDU . 2
C75' C 0.6617(5) 1.6610(10) 0.8761(10) 0.072(2) Uani 0.589(5) 1 d PDU . 2
C4' C 0.6781(5) 1.7278(10) 0.8842(8) 0.076(3) Uani 0.589(5) 1 d PDU . 2
C77' C 0.6694(8) 1.7522(14) 0.9361(10) 0.089(6) Uani 0.589(5) 1 d PDU . 2
H77D H 0.6811 1.7952 0.9443 0.133 Uiso 0.589(5) 1 calc PR . 2
H77E H 0.6796 1.7217 0.9655 0.133 Uiso 0.589(5) 1 calc PR . 2
H77F H 0.6415 1.7557 0.9330 0.133 Uiso 0.589(5) 1 calc PR . 2
C37' C 0.7196(6) 1.7252(14) 0.8880(12) 0.094(6) Uani 0.589(5) 1 d PDU . 2
H37D H 0.7305 1.7688 0.8960 0.141 Uiso 0.589(5) 1 calc PR . 2
H37E H 0.7254 1.7097 0.8534 0.141 Uiso 0.589(5) 1 calc PR . 2
H37F H 0.7308 1.6951 0.9173 0.141 Uiso 0.589(5) 1 calc PR . 2
C36' C 0.6602(8) 1.7691(13) 0.8386(11) 0.096(5) Uani 0.589(5) 1 d PDU . 2
H36D H 0.6705 1.8135 0.8440 0.144 Uiso 0.589(5) 1 calc PR . 2
H36E H 0.6324 1.7700 0.8366 0.144 Uiso 0.589(5) 1 calc PR . 2
H36F H 0.6658 1.7513 0.8046 0.144 Uiso 0.589(5) 1 calc PR . 2
C127 C 0.7787(4) 1.2856(7) 0.8355(6) 0.099(3) Uani 0.411(5) 1 d PDU . 1
C39 C 0.8145(5) 1.3241(15) 0.8381(14) 0.107(6) Uani 0.411(5) 1 d PDU . 1
H39A H 0.8172 1.3368 0.8013 0.161 Uiso 0.411(5) 1 calc PR . 1
H39B H 0.8366 1.2975 0.8547 0.161 Uiso 0.411(5) 1 calc PR . 1
H39C H 0.8134 1.3633 0.8602 0.161 Uiso 0.411(5) 1 calc PR . 1
C2 C 0.7636(10) 1.2644(15) 0.7745(8) 0.116(6) Uani 0.411(5) 1 d PDU . 1
H2A H 0.7369 1.2500 0.7701 0.174 Uiso 0.411(5) 1 calc PR . 1
H2B H 0.7794 1.2285 0.7651 0.174 Uiso 0.411(5) 1 calc PR . 1
H2C H 0.7652 1.3015 0.7503 0.174 Uiso 0.411(5) 1 calc PR . 1
C3 C 0.7840(5) 1.2224(8) 0.8677(7) 0.114(4) Uani 0.411(5) 1 d PDU . 1
H3A H 0.8054 1.1977 0.8580 0.172 Uiso 0.411(5) 1 calc PR . 1
H3B H 0.7605 1.1964 0.8591 0.172 Uiso 0.411(5) 1 calc PR . 1
H3C H 0.7896 1.2323 0.9067 0.172 Uiso 0.411(5) 1 calc PR . 1
C227 C 0.7787(4) 1.2856(7) 0.8355(6) 0.099(3) Uani 0.589(5) 1 d PDU . 2
C2' C 0.7818(8) 1.2803(13) 0.7889(11) 0.120(5) Uani 0.589(5) 1 d PDU . 2
H2D H 0.7573 1.2658 0.7671 0.180 Uiso 0.589(5) 1 calc PR . 2
H2E H 0.8017 1.2481 0.7861 0.180 Uiso 0.589(5) 1 calc PR . 2
H2F H 0.7888 1.3225 0.7754 0.180 Uiso 0.589(5) 1 calc PR . 2
C39' C 0.8142(5) 1.3173(13) 0.8689(10) 0.106(5) Uani 0.589(5) 1 d PDU . 2
H39D H 0.8371 1.2945 0.8624 0.158 Uiso 0.589(5) 1 calc PR . 2
H39E H 0.8130 1.3148 0.9076 0.158 Uiso 0.589(5) 1 calc PR . 2
H39F H 0.8153 1.3632 0.8582 0.158 Uiso 0.589(5) 1 calc PR . 2
C3' C 0.7840(5) 1.2224(8) 0.8677(7) 0.114(4) Uani 0.589(5) 1 d PDU . 2
HD H 0.8024 1.1945 0.8538 0.172 Uiso 0.589(5) 1 calc PR . 2
HE H 0.7593 1.1998 0.8639 0.172 Uiso 0.589(5) 1 calc PR . 2
HF H 0.7937 1.2321 0.9062 0.172 Uiso 0.589(5) 1 calc PR . 2
C44 C 0.6008(6) 0.9625(10) 0.6560(7) 0.140(5) Uani 1 1 d DU . .
H44A H 0.6200 0.9332 0.6457 0.209 Uiso 1 1 calc R . .
H44B H 0.6073 1.0078 0.6490 0.209 Uiso 1 1 calc R . .
H44C H 0.5755 0.9520 0.6345 0.209 Uiso 1 1 calc R . .
C45 C 0.6002(4) 0.9542(6) 0.7153(6) 0.105(3) Uani 1 1 d DU . .
C43 C 0.5901(5) 0.8853(6) 0.7255(8) 0.122(5) Uani 1 1 d DU . .
H43A H 0.6090 0.8559 0.7147 0.183 Uiso 1 1 calc R . .
H43B H 0.5646 0.8753 0.7042 0.183 Uiso 1 1 calc R . .
H43C H 0.5899 0.8794 0.7643 0.183 Uiso 1 1 calc R . .
N1 N 0.5623(6) 1.4066(9) 0.7206(8) 0.050(3) Uani 0.50 1 d PU . 1
O31 O 0.5650(6) 1.3589(10) 0.6915(10) 0.063(4) Uani 0.50 1 d PU . 1
O32 O 0.5589(5) 1.4015(7) 0.7715(7) 0.048(2) Uani 0.50 1 d PU . 1
O33 O 0.5636(5) 1.4619(8) 0.7016(7) 0.048(3) Uani 0.50 1 d PU A 1
N2 N 0.4806(7) 1.3325(10) 0.8114(10) 0.062(3) Uani 0.50 1 d PU . 1
O28 O 0.5086(7) 1.3386(9) 0.8513(10) 0.061(3) Uani 0.50 1 d PU . 1
O29 O 0.4896(5) 1.3177(7) 0.7638(7) 0.055(3) Uani 0.50 1 d PU . 1
O30 O 0.4473(7) 1.3382(11) 0.8182(10) 0.073(5) Uani 0.50 1 d PU . 1
N1' N 0.5272(6) 1.4186(10) 0.8443(9) 0.054(3) Uani 0.50 1 d PU . 2
O31' O 0.5151(7) 1.4643(10) 0.8677(10) 0.061(4) Uani 0.50 1 d PU . 2
O32' O 0.5467(5) 1.4230(7) 0.8061(7) 0.049(2) Uani 0.50 1 d PU . 2
O33' O 0.5204(6) 1.3620(10) 0.8581(9) 0.056(3) Uani 0.50 1 d PU . 2
N2' N 0.5113(6) 1.4935(10) 0.6842(9) 0.053(3) Uani 0.50 1 d PU . 2
O28' O 0.4970(4) 1.5075(7) 0.7274(6) 0.045(3) Uani 0.50 1 d PU . 2
O29' O 0.5477(5) 1.4864(9) 0.6920(7) 0.050(3) Uani 0.50 1 d PU B 2
O30' O 0.4927(7) 1.4891(11) 0.6392(10) 0.068(5) Uani 0.50 1 d PU . 2
O8 O 0.6809(8) 1.4949(16) 0.9662(13) 0.085(3) Uani 0.411(5) 1 d PDU . 1
C42 C 0.7143(8) 1.5053(17) 0.9860(17) 0.089(3) Uani 0.411(5) 1 d PDU . 1
C32 C 0.7300(6) 1.5384(14) 1.0416(16) 0.097(3) Uani 0.411(5) 1 d PDU . 1
C51 C 0.7364(8) 1.4846(16) 1.0837(11) 0.099(6) Uani 0.411(5) 1 d PDU . 1
H51A H 0.7547 1.4529 1.0741 0.149 Uiso 0.411(5) 1 calc PR . 1
H51B H 0.7121 1.4627 1.0847 0.149 Uiso 0.411(5) 1 calc PR . 1
H51C H 0.7468 1.5032 1.1195 0.149 Uiso 0.411(5) 1 calc PR . 1
C40 C 0.6980(9) 1.5872(14) 1.0494(13) 0.101(5) Uani 0.411(5) 1 d PDU . 1
H40A H 0.6742 1.5634 1.0497 0.152 Uiso 0.411(5) 1 calc PR . 1
H40B H 0.6940 1.6188 1.0194 0.152 Uiso 0.411(5) 1 calc PR . 1
H40C H 0.7058 1.6103 1.0840 0.152 Uiso 0.411(5) 1 calc PR . 1
C41 C 0.7673(4) 1.5741(9) 1.0340(7) 0.114(4) Uani 0.411(5) 1 d PDU . 1
H41A H 0.7858 1.5421 1.0257 0.172 Uiso 0.411(5) 1 calc PR . 1
H41B H 0.7783 1.5974 1.0676 0.172 Uiso 0.411(5) 1 calc PR . 1
H41C H 0.7612 1.6054 1.0040 0.172 Uiso 0.411(5) 1 calc PR . 1
O8' O 0.6796(6) 1.5241(11) 0.9577(9) 0.083(3) Uani 0.589(5) 1 d PDU . 2
C51' C 0.7171(8) 1.5388(16) 1.0786(9) 0.115(5) Uani 0.589(5) 1 d PDU . 2
H51D H 0.7271 1.4944 1.0852 0.173 Uiso 0.589(5) 1 calc PR . 2
H51E H 0.6893 1.5384 1.0767 0.173 Uiso 0.589(5) 1 calc PR . 2
H51F H 0.7292 1.5673 1.1083 0.173 Uiso 0.589(5) 1 calc PR . 2
C32' C 0.7256(5) 1.5632(13) 1.0262(10) 0.097(3) Uani 0.589(5) 1 d PDU . 2
C40' C 0.7068(8) 1.6278(11) 1.0164(12) 0.121(6) Uani 0.589(5) 1 d PDU . 2
H40D H 0.7156 1.6495 0.9861 0.182 Uiso 0.589(5) 1 calc PR . 2
H40E H 0.7135 1.6546 1.0493 0.182 Uiso 0.589(5) 1 calc PR . 2
H40F H 0.6789 1.6220 1.0074 0.182 Uiso 0.589(5) 1 calc PR . 2
C42' C 0.7123(6) 1.5146(17) 0.9806(12) 0.089(3) Uani 0.589(5) 1 d PDU . 2
C41' C 0.7673(4) 1.5741(9) 1.0340(7) 0.114(4) Uani 0.589(5) 1 d PDU . 2
H41D H 0.7744 1.5824 0.9987 0.172 Uiso 0.589(5) 1 calc PR . 2
H41E H 0.7808 1.5354 1.0507 0.172 Uiso 0.589(5) 1 calc PR . 2
H41F H 0.7743 1.6119 1.0578 0.172 Uiso 0.589(5) 1 calc PR . 2
O1W O 0.6766(9) 1.0102(15) 1.0689(13) 0.146(11) Uiso 0.50 1 d P C 2
H1WA H 0.6623 0.9765 1.0652 0.175 Uiso 0.50 1 d PR C 2
H1WB H 0.6936 1.0153 1.0978 0.175 Uiso 0.50 1 d PR C 2

loop_
_atom_site_aniso_label
_atom_site_aniso_U_11
_atom_site_aniso_U_22
_atom_site_aniso_U_33
_atom_site_aniso_U_23
_atom_site_aniso_U_13
_atom_site_aniso_U_12
Er1 0.0475(3) 0.0393(3) 0.0539(3) -0.0105(2) 0.0296(3) -0.0063(2)
Er2 0.0458(3) 0.0831(5) 0.0516(4) -0.0181(3) 0.0210(3) 0.0130(3)
Er3 0.0676(4) 0.0601(4) 0.0605(4) 0.0128(3) 0.0415(3) 0.0242(3)
Er4 0.0716(16) 0.0308(6) 0.0672(17) -0.0078(9) 0.0493(12) -0.0034(9)
O34 0.055(4) 0.041(3) 0.051(4) 0.002(3) 0.031(3) 0.007(3)
C81 0.092(5) 0.072(4) 0.106(6) 0.027(5) 0.047(4) 0.039(4)
C90 0.102(6) 0.084(6) 0.116(7) 0.029(6) 0.046(6) 0.046(5)
O22 0.076(5) 0.068(4) 0.082(6) 0.022(4) 0.033(4) 0.035(4)
O38 0.093(6) 0.065(5) 0.124(8) 0.033(6) 0.062(6) 0.036(5)
C88 0.120(12) 0.095(9) 0.133(12) 0.046(9) 0.035(11) 0.036(9)
C85 0.119(12) 0.107(14) 0.134(14) 0.033(12) 0.065(11) 0.055(12)
C91 0.122(12) 0.099(11) 0.109(11) 0.030(10) 0.037(9) 0.044(11)
Er4' 0.0716(16) 0.0308(6) 0.0672(17) -0.0078(9) 0.0493(12) -0.0034(9)
O34' 0.053(4) 0.039(3) 0.051(4) 0.001(3) 0.033(3) 0.008(3)
C81' 0.090(5) 0.075(4) 0.096(5) 0.022(4) 0.035(4) 0.042(4)
O22' 0.077(5) 0.062(4) 0.083(5) 0.016(4) 0.040(4) 0.030(4)
O38' 0.086(7) 0.083(6) 0.090(7) 0.015(5) 0.024(5) 0.042(4)
C90' 0.107(7) 0.084(5) 0.117(7) 0.032(6) 0.040(6) 0.043(5)
C91' 0.120(9) 0.096(8) 0.141(11) 0.035(9) 0.039(9) 0.027(8)
C85' 0.125(10) 0.111(11) 0.157(12) 0.031(11) 0.063(10) 0.059(9)
C88' 0.159(14) 0.116(14) 0.121(9) 0.028(10) 0.020(10) 0.050(12)
Co1 0.0478(8) 0.0361(8) 0.0437(8) -0.0043(6) 0.0228(7) -0.0028(6)
Co2 0.0744(17) 0.0305(12) 0.0798(17) 0.000 0.0409(14) 0.000
Co3 0.0669(10) 0.0366(8) 0.0549(10) 0.0084(7) 0.0396(8) 0.0160(7)
Co4 0.0481(10) 0.1106(17) 0.0697(13) -0.0163(12) 0.0179(9) 0.0242(10)
Co5 0.112(2) 0.0355(13) 0.128(2) 0.000 0.0954(19) 0.000
P1 0.0472(15) 0.0351(14) 0.0526(16) 0.0029(12) 0.0317(13) -0.0020(12)
P2 0.0524(17) 0.0580(18) 0.0506(17) 0.0002(14) 0.0286(14) 0.0153(14)
P3 0.059(3) 0.077(3) 0.043(3) 0.0081(19) 0.026(2) 0.025(2)
P3' 0.059(3) 0.077(3) 0.043(3) 0.0081(19) 0.026(2) 0.025(2)
P4 0.073(4) 0.033(3) 0.059(5) 0.014(4) 0.045(4) 0.014(3)
O23 0.071(5) 0.038(4) 0.062(7) 0.014(4) 0.045(5) 0.013(4)
O21 0.081(5) 0.032(4) 0.066(7) 0.022(5) 0.053(5) 0.018(4)
O36 0.063(5) 0.046(5) 0.056(5) 0.002(4) 0.027(4) 0.006(4)
C55 0.081(7) 0.053(6) 0.062(6) 0.026(6) 0.047(5) 0.022(6)
C56 0.090(9) 0.056(6) 0.066(9) 0.032(7) 0.049(7) 0.018(7)
C57 0.084(9) 0.082(9) 0.071(7) 0.031(7) 0.042(6) 0.028(7)
C80 0.086(10) 0.062(6) 0.059(8) 0.016(7) 0.044(7) 0.018(7)
P4' 0.075(4) 0.037(2) 0.063(5) 0.020(3) 0.050(3) 0.022(3)
O23' 0.073(6) 0.038(4) 0.060(7) 0.019(4) 0.045(5) 0.021(4)
O21' 0.080(6) 0.034(4) 0.067(7) 0.025(4) 0.053(5) 0.024(4)
O36' 0.069(5) 0.031(4) 0.057(6) 0.013(5) 0.047(5) 0.017(5)
C55' 0.080(9) 0.057(7) 0.063(7) 0.028(6) 0.047(6) 0.024(7)
C80' 0.086(10) 0.062(6) 0.059(8) 0.016(7) 0.044(7) 0.018(7)
C57' 0.084(9) 0.082(9) 0.071(7) 0.031(7) 0.042(6) 0.028(7)
C56' 0.090(9) 0.056(6) 0.066(9) 0.032(7) 0.049(7) 0.018(7)
O2 0.047(4) 0.039(3) 0.044(3) -0.002(2) 0.027(3) 0.001(3)
O3 0.046(3) 0.046(3) 0.043(3) -0.006(3) 0.020(3) 0.005(3)
O4 0.055(4) 0.034(3) 0.068(4) -0.002(3) 0.036(3) -0.006(3)
O5 0.047(3) 0.057(4) 0.051(3) -0.008(3) 0.022(3) 0.010(3)
O6 0.046(4) 0.038(4) 0.045(4) 0.005(3) 0.029(3) 0.001(3)
O7 0.055(4) 0.079(3) 0.044(4) -0.001(3) 0.024(3) 0.024(3)
O9 0.058(4) 0.054(3) 0.044(4) -0.004(3) 0.029(3) 0.008(3)
O10 0.065(5) 0.071(5) 0.054(4) -0.015(3) 0.032(4) 0.009(4)
O46 0.066(3) 0.066(4) 0.047(3) 0.002(3) 0.033(3) 0.019(3)
O45 0.048(4) 0.078(4) 0.059(4) -0.010(3) 0.026(3) 0.011(3)
O20 0.117(9) 0.037(5) 0.144(9) -0.016(6) 0.095(6) -0.001(6)
O20' 0.116(9) 0.039(4) 0.152(10) -0.010(6) 0.097(7) 0.005(5)
O24 0.124(7) 0.034(8) 0.158(10) -0.007(8) 0.104(8) 0.003(7)
O24' 0.126(7) 0.036(8) 0.155(10) -0.004(8) 0.108(8) 0.002(6)
C21 0.057(6) 0.062(6) 0.068(6) 0.014(5) 0.046(5) 0.001(5)
O13 0.139(7) 0.045(4) 0.089(5) -0.023(4) 0.043(6) 0.005(5)
C24 0.076(7) 0.065(6) 0.074(6) 0.010(6) 0.053(5) 0.023(5)
O14 0.059(4) 0.079(5) 0.046(5) 0.008(4) 0.020(4) 0.030(4)
O14' 0.058(4) 0.079(5) 0.045(4) 0.009(4) 0.021(4) 0.029(4)
O16 0.054(3) 0.139(7) 0.101(6) -0.022(5) 0.035(4) 0.021(4)
C27 0.080(7) 0.118(11) 0.070(9) 0.019(8) 0.044(7) 0.038(7)
O11 0.056(4) 0.101(6) 0.050(4) -0.021(3) 0.018(3) 0.018(4)
C29 0.142(8) 0.049(6) 0.086(6) -0.027(5) 0.071(6) -0.022(6)
O17 0.068(5) 0.104(7) 0.095(6) 0.015(5) 0.045(5) 0.030(4)
C34 0.091(9) 0.095(10) 0.066(6) 0.024(7) 0.050(6) 0.033(7)
O19 0.070(5) 0.075(5) 0.086(5) -0.011(4) 0.055(4) 0.005(4)
O18 0.076(8) 0.053(6) 0.088(6) -0.008(6) 0.061(6) 0.007(6)
O18' 0.078(8) 0.052(6) 0.090(7) 0.001(6) 0.063(6) 0.012(6)
C38 0.085(8) 0.054(7) 0.078(8) 0.017(6) 0.051(7) 0.000(6)
O15 0.064(5) 0.141(7) 0.076(5) -0.022(5) 0.009(4) 0.024(4)
C47 0.085(8) 0.065(7) 0.064(7) 0.016(5) 0.055(6) 0.019(6)
C46 0.189(13) 0.078(10) 0.103(11) -0.041(8) 0.074(10) -0.069(9)
O12 0.115(9) 0.038(9) 0.086(8) -0.014(7) 0.061(7) -0.008(7)
O12' 0.114(9) 0.037(9) 0.086(8) -0.012(7) 0.062(6) -0.008(7)
C53 0.061(5) 0.087(6) 0.052(4) -0.019(4) 0.026(4) 0.012(4)
C54 0.124(12) 0.126(9) 0.073(9) 0.045(7) 0.059(9) 0.036(9)
C58 0.080(8) 0.157(12) 0.041(5) 0.015(7) 0.027(6) 0.049(8)
C59 0.063(4) 0.127(6) 0.099(6) 0.002(5) 0.044(5) 0.034(4)
C60 0.082(7) 0.129(9) 0.047(5) 0.024(6) 0.036(5) 0.039(7)
C61 0.169(12) 0.082(11) 0.117(12) -0.044(9) 0.072(10) 0.009(8)
C62 0.082(8) 0.143(13) 0.058(8) 0.015(9) 0.044(6) 0.018(8)
C63 0.077(6) 0.058(5) 0.086(5) -0.001(4) 0.060(5) 0.009(4)
C71 0.123(7) 0.038(5) 0.083(5) -0.016(5) 0.059(5) -0.015(5)
C74 0.153(13) 0.078(10) 0.084(7) -0.032(6) 0.060(8) -0.016(8)
C82 0.090(9) 0.080(8) 0.100(10) -0.004(8) 0.068(7) 0.023(7)
C87 0.098(9) 0.079(9) 0.092(8) -0.006(7) 0.052(7) -0.009(7)
C48 0.135(9) 0.096(12) 0.203(12) -0.042(12) 0.055(10) 0.021(9)
C92 0.069(7) 0.085(8) 0.083(9) 0.007(8) 0.054(6) 0.020(7)
C93 0.102(10) 0.110(9) 0.072(9) 0.007(7) 0.036(8) 0.047(8)
C95 0.090(9) 0.079(8) 0.087(9) 0.007(7) 0.062(8) -0.005(6)
C97 0.083(6) 0.065(6) 0.081(6) 0.002(5) 0.060(5) 0.005(5)
C100 0.075(6) 0.099(7) 0.055(5) -0.009(5) 0.032(5) 0.028(6)
C103 0.061(6) 0.113(11) 0.092(9) 0.018(8) 0.046(6) -0.012(7)
C50 0.122(6) 0.036(4) 0.159(8) -0.004(5) 0.099(6) 0.002(5)
C146 0.095(10) 0.073(7) 0.122(11) 0.012(8) 0.069(9) 0.011(7)
C150 0.114(10) 0.129(10) 0.066(9) -0.033(8) 0.039(8) 0.008(9)
O25 0.048(4) 0.073(4) 0.066(5) -0.029(4) 0.026(4) -0.010(3)
O26 0.054(3) 0.094(4) 0.086(6) -0.030(4) 0.020(4) -0.002(3)
C75 0.054(4) 0.087(4) 0.077(6) -0.028(5) 0.021(5) -0.009(4)
C4 0.062(7) 0.090(6) 0.077(8) -0.026(7) 0.020(7) -0.014(6)
C36 0.086(13) 0.096(11) 0.083(12) -0.018(10) 0.011(12) -0.007(13)
C37 0.064(9) 0.098(12) 0.084(13) -0.021(12) 0.030(9) -0.019(9)
C77 0.067(12) 0.094(12) 0.084(11) -0.030(10) 0.024(10) -0.010(11)
O25' 0.047(4) 0.075(4) 0.065(5) -0.029(4) 0.026(4) -0.011(3)
O26' 0.054(3) 0.094(4) 0.086(6) -0.030(4) 0.020(4) -0.002(3)
C75' 0.052(4) 0.088(4) 0.078(6) -0.033(4) 0.022(4) -0.007(4)
C4' 0.058(6) 0.091(5) 0.082(7) -0.028(6) 0.024(6) -0.013(5)
C77' 0.084(13) 0.099(13) 0.088(11) -0.036(9) 0.029(10) -0.021(11)
C37' 0.062(8) 0.113(14) 0.112(14) -0.017(12) 0.030(9) -0.019(9)
C36' 0.092(11) 0.101(9) 0.095(11) -0.019(8) 0.017(10) -0.006(10)
C127 0.066(4) 0.139(6) 0.106(6) 0.004(5) 0.051(5) 0.044(5)
C39 0.076(8) 0.140(11) 0.123(13) -0.010(11) 0.064(10) 0.035(8)
C2 0.071(12) 0.177(13) 0.110(8) -0.013(9) 0.046(9) 0.049(11)
C3 0.083(7) 0.137(7) 0.136(8) 0.013(7) 0.053(7) 0.047(6)
C227 0.066(4) 0.139(6) 0.106(6) 0.004(5) 0.051(5) 0.044(5)
C2' 0.073(11) 0.189(12) 0.110(8) -0.002(9) 0.045(8) 0.060(10)
C39' 0.073(7) 0.140(10) 0.120(11) -0.008(11) 0.059(9) 0.044(8)
C3' 0.083(7) 0.137(7) 0.136(8) 0.013(7) 0.053(7) 0.047(6)
C44 0.146(7) 0.138(7) 0.145(6) -0.002(5) 0.056(5) 0.009(5)
C45 0.124(7) 0.057(5) 0.162(8) -0.013(6) 0.097(7) 0.010(6)
C43 0.150(12) 0.051(6) 0.192(14) -0.013(8) 0.099(12) 0.023(8)
N1 0.068(7) 0.031(5) 0.056(6) -0.004(4) 0.026(6) 0.000(6)
O31 0.083(10) 0.040(7) 0.071(8) -0.014(7) 0.025(8) -0.006(8)
O32 0.062(6) 0.032(3) 0.057(6) 0.001(4) 0.025(5) 0.009(4)
O33 0.066(7) 0.035(5) 0.047(5) -0.006(4) 0.026(5) -0.003(6)
N2 0.069(5) 0.053(7) 0.075(7) 0.010(7) 0.043(6) 0.021(6)
O28 0.072(6) 0.055(7) 0.068(6) 0.007(6) 0.044(5) 0.022(6)
O29 0.064(5) 0.040(7) 0.072(7) 0.005(6) 0.039(5) 0.008(5)
O30 0.074(7) 0.069(10) 0.086(10) 0.021(9) 0.043(7) 0.029(8)
N1' 0.064(7) 0.042(5) 0.066(7) 0.001(5) 0.035(5) 0.016(5)
O31' 0.073(9) 0.044(7) 0.074(9) 0.003(7) 0.032(7) 0.023(7)
O32' 0.061(6) 0.035(4) 0.057(6) 0.000(4) 0.026(5) 0.007(4)
O33' 0.070(7) 0.045(6) 0.065(7) 0.003(6) 0.043(6) 0.018(6)
N2' 0.062(6) 0.046(7) 0.054(6) -0.009(6) 0.015(5) -0.006(6)
O28' 0.049(5) 0.035(6) 0.053(6) -0.003(5) 0.017(5) 0.004(5)
O29' 0.060(6) 0.046(6) 0.048(5) -0.011(5) 0.025(5) -0.003(6)
O30' 0.076(9) 0.063(10) 0.065(7) -0.018(9) 0.012(7) -0.012(9)
O8 0.057(5) 0.137(8) 0.059(5) -0.017(5) 0.009(4) 0.024(5)
C42 0.060(5) 0.143(7) 0.065(5) -0.025(5) 0.011(4) 0.022(5)
C32 0.070(6) 0.152(8) 0.071(6) -0.030(6) 0.014(5) 0.016(6)
C51 0.089(14) 0.153(13) 0.057(9) -0.039(10) 0.019(11) 0.019(11)
C40 0.085(9) 0.150(12) 0.070(11) -0.035(9) 0.018(9) 0.016(9)
C41 0.080(6) 0.159(9) 0.104(8) -0.035(7) 0.016(6) 0.002(6)
O8' 0.053(5) 0.138(7) 0.059(5) -0.020(5) 0.011(4) 0.023(5)
C51' 0.097(10) 0.173(12) 0.076(8) -0.029(9) 0.017(8) 0.002(10)
C32' 0.069(6) 0.151(8) 0.071(6) -0.028(5) 0.010(5) 0.020(6)
C40' 0.110(12) 0.157(11) 0.090(13) -0.039(9) 0.002(12) 0.033(11)
C42' 0.059(5) 0.144(7) 0.065(5) -0.024(5) 0.011(4) 0.022(5)
C41' 0.080(6) 0.159(9) 0.104(8) -0.035(7) 0.016(6) 0.002(6)

loop_
_atom_type_symbol
_atom_type_description
_atom_type_scat_dispersion_real
_atom_type_scat_dispersion_imag
_atom_type_scat_source
C C 0.0033 0.0016 'International Tables Vol C Tables 4.2.6.8 and 6.1.1.4'
H H 0.0000 0.0000 'International Tables Vol C Tables 4.2.6.8 and 6.1.1.4'
N N 0.0061 0.0033 'International Tables Vol C Tables 4.2.6.8 and 6.1.1.4'
O O 0.0106 0.0060 'International Tables Vol C Tables 4.2.6.8 and 6.1.1.4'
P P 0.1023 0.0942 'International Tables Vol C Tables 4.2.6.8 and 6.1.1.4'
Co Co 0.3494 0.9721 'International Tables Vol C Tables 4.2.6.8 and 6.1.1.4'
Er Er -0.2586 4.9576 'International Tables Vol C Tables 4.2.6.8 and 6.1.1.4'

loop_
_geom_angle_atom_site_label_1
_geom_angle_atom_site_label_2
_geom_angle_atom_site_label_3
_geom_angle
_geom_angle_site_symmetry_1
_geom_angle_site_symmetry_3
O25 Er1 O6 167.4(8) . 2_656
O25 Er1 O13 97.8(8) . .
O6 Er1 O13 94.7(4) 2_656 .
O25 Er1 O10 88.4(10) . .
O6 Er1 O10 93.0(3) 2_656 .
O13 Er1 O10 78.3(4) . .
O25 Er1 O3 79.7(8) . .
O6 Er1 O3 88.4(3) 2_656 .
O13 Er1 O3 155.4(3) . .
O10 Er1 O3 77.1(3) . .
O25 Er1 O2 85.4(9) . .
O6 Er1 O2 86.6(2) 2_656 .
O13 Er1 O2 134.4(3) . .
O10 Er1 O2 147.3(3) . .
O3 Er1 O2 70.1(2) . .
O25 Er1 O25' 6.6(13) . .
O6 Er1 O25' 161.4(5) 2_656 .
O13 Er1 O25' 103.1(6) . .
O10 Er1 O25' 85.8(6) . .
O3 Er1 O25' 73.3(5) . .
O2 Er1 O25' 84.5(6) . .
O25 Er1 O4 102.4(10) . .
O6 Er1 O4 81.8(3) 2_656 .
O13 Er1 O4 75.8(3) . .
O10 Er1 O4 153.0(3) . .
O3 Er1 O4 128.8(2) . .
O2 Er1 O4 59.2(2) . .
O25' Er1 O4 107.3(6) . .
O25 Er1 P1 98.3(10) . .
O6 Er1 P1 79.27(19) 2_656 .
O13 Er1 P1 106.0(3) . .
O10 Er1 P1 171.3(2) . .
O3 Er1 P1 98.56(19) . .
O2 Er1 P1 29.52(18) . .
O25' Er1 P1 100.3(6) . .
O4 Er1 P1 30.20(18) . .
O25 Er1 Co1 84.6(8) . .
O6 Er1 Co1 83.24(18) 2_656 .
O13 Er1 Co1 169.5(3) . .
O10 Er1 Co1 112.1(2) . .
O3 Er1 Co1 35.12(18) . .
O2 Er1 Co1 35.35(17) . .
O25' Er1 Co1 80.1(5) . .
O4 Er1 Co1 93.65(17) . .
P1 Er1 Co1 63.45(6) . .
O25 Er1 Er2 45.2(8) . .
O6 Er1 Er2 123.73(19) 2_656 .
O13 Er1 Er2 131.1(3) . .
O10 Er1 Er2 71.4(2) . .
O3 Er1 Er2 36.06(18) . .
O2 Er1 Er2 81.71(18) . .
O25' Er1 Er2 38.7(5) . .
O4 Er1 Er2 132.99(17) . .
P1 Er1 Er2 109.63(6) . .
Co1 Er1 Er2 56.98(3) . .
O8' Er2 O7 88.8(7) . .
O8' Er2 O11 76.3(6) . .
O7 Er2 O11 94.7(3) . .
O8' Er2 O26' 63.1(8) . .
O7 Er2 O26' 149.5(5) . .
O11 Er2 O26' 90.0(6) . .
O8' Er2 O3 151.6(6) . .
O7 Er2 O3 83.4(3) . .
O11 Er2 O3 77.2(3) . .
O26' Er2 O3 127.0(5) . .
O8' Er2 O5 136.2(6) . .
O7 Er2 O5 87.1(3) . .
O11 Er2 O5 147.4(3) . .
O26' Er2 O5 104.7(5) . .
O3 Er2 O5 70.8(2) . .
O8' Er2 O25' 112.5(8) . .
O7 Er2 O25' 156.7(4) . .
O11 Er2 O25' 82.0(6) . .
O26' Er2 O25' 53.8(5) . .
O3 Er2 O25' 73.3(4) . .
O5 Er2 O25' 83.7(6) . .
O8' Er2 O45 77.0(6) . .
O7 Er2 O45 83.8(3) . .
O11 Er2 O45 153.3(3) . .
O26' Er2 O45 78.8(5) . .
O3 Er2 O45 128.8(3) . .
O5 Er2 O45 59.3(3) . .
O25' Er2 O45 109.4(5) . .
O8' Er2 O8 13.7(11) . .
O7 Er2 O8 75.3(8) . .
O11 Er2 O8 80.5(8) . .
O26' Er2 O8 75.8(9) . .
O3 Er2 O8 147.6(8) . .
O5 Er2 O8 130.9(8) . .
O25' Er2 O8 126.3(9) . .
O45 Er2 O8 73.3(8) . .
O8' Er2 O26 75.3(8) . .
O7 Er2 O26 159.4(5) . .
O11 Er2 O26 94.1(7) . .
O26' Er2 O26 12.3(8) . .
O3 Er2 O26 116.7(5) . .
O5 Er2 O26 95.4(7) . .
O25' Er2 O26 43.5(6) . .
O45 Er2 O26 80.1(6) . .
O8 Er2 O26 87.9(10) . .
O8' Er2 O25 116.2(8) . .
O7 Er2 O25 151.8(5) . .
O11 Er2 O25 79.8(8) . .
O26' Er2 O25 58.7(7) . .
O3 Er2 O25 68.4(5) . .
O5 Er2 O25 83.3(8) . .
O25' Er2 O25 5.1(7) . .
O45 Er2 O25 113.3(7) . .
O8 Er2 O25 129.9(10) . .
O26 Er2 O25 48.5(4) . .
O8' Er2 C75' 86.7(7) . .
O7 Er2 C75' 175.2(5) . .
O11 Er2 C75' 82.8(6) . .
O26' Er2 C75' 27.0(3) . .
O3 Er2 C75' 99.9(4) . .
O5 Er2 C75' 97.1(6) . .
O25' Er2 C75' 27.1(3) . .
O45 Er2 C75' 96.6(5) . .
O8 Er2 C75' 100.2(9) . .
O26 Er2 C75' 18.3(7) . .
O25 Er2 C75' 31.8(7) . .
O9 Er3 O16 86.8(4) . .
O9 Er3 O34 87.5(8) . .
O16 Er3 O34 150.4(5) . .
O9 Er3 O19 97.0(3) . .
O16 Er3 O19 77.7(4) . .
O34 Er3 O19 74.2(3) . .
O9 Er3 O22 164.1(7) . .
O16 Er3 O22 109.1(8) . .
O34 Er3 O22 78.0(11) . .
O19 Er3 O22 85.6(8) . .
O9 Er3 O14' 82.7(9) . .
O16 Er3 O14' 77.1(8) . .
O34 Er3 O14' 130.8(8) . .
O19 Er3 O14' 154.7(8) . .
O22 Er3 O14' 101.7(11) . .
O9 Er3 O46 88.0(3) . .
O16 Er3 O46 136.1(4) . .
O34 Er3 O46 72.6(3) . .
O19 Er3 O46 146.2(3) . .
O22 Er3 O46 81.3(8) . .
O14' Er3 O46 59.0(8) . .
O9 Er3 O34' 87.6(6) . .
O16 Er3 O34' 155.7(5) . .
O34 Er3 O34' 5.4(5) . .
O19 Er3 O34' 79.5(4) . .
O22 Er3 O34' 77.4(9) . .
O14' Er3 O34' 125.5(8) . .
O46 Er3 O34' 67.2(4) . .
O9 Er3 O38' 151.9(5) . .
O16 Er3 O38' 69.7(5) . .
O34 Er3 O38' 120.5(9) . .
O19 Er3 O38' 92.9(5) . .
O22 Er3 O38' 42.7(8) . .
O14' Er3 O38' 77.4(10) . .
O46 Er3 O38' 98.2(5) . .
O34' Er3 O38' 120.1(7) . .
O9 Er3 O22' 154.5(4) . .
O16 Er3 O22' 116.9(5) . .
O34 Er3 O22' 67.3(9) . .
O19 Er3 O22' 80.4(5) . .
O22 Er3 O22' 11.0(8) . .
O14' Er3 O22' 110.4(10) . .
O46 Er3 O22' 81.0(5) . .
O34' Er3 O22' 67.0(7) . .
O38' Er3 O22' 53.2(5) . .
O9 Er3 O14 80.8(12) . .
O16 Er3 O14 73.7(11) . .
O34 Er3 O14 133.7(10) . .
O19 Er3 O14 151.4(11) . .
O22 Er3 O14 104.3(14) . .
O14' Er3 O14 3.8(17) . .
O46 Er3 O14 62.4(10) . .
O34' Er3 O14 128.5(11) . .
O38' Er3 O14 78.0(13) . .
O22' Er3 O14 113.3(13) . .
O9 Er3 C81' 176.7(5) . .
O16 Er3 C81' 93.3(5) . .
O34 Er3 C81' 94.0(9) . .
O19 Er3 C81' 86.2(5) . .
O22 Er3 C81' 16.5(8) . .
O14' Er3 C81' 94.1(10) . .
O46 Er3 C81' 89.6(5) . .
O34' Er3 C81' 93.7(7) . .
O38' Er3 C81' 26.5(3) . .
O22' Er3 C81' 26.7(3) . .
O14 Er3 C81' 96.0(13) . .
O38 Er4 O36 141.0(10) . 2_656
O38 Er4 O34 138.7(11) . .
O36 Er4 O34 80.3(11) 2_656 .
O38 Er4 O18 106.6(11) . .
O36 Er4 O18 80.3(11) 2_656 .
O34 Er4 O18 74.2(11) . .
O38 Er4 O22 61.6(6) . .
O36 Er4 O22 157.1(9) 2_656 .
O34 Er4 O22 77.2(10) . .
O18 Er4 O22 97.4(12) . .
O38 Er4 O23 109.3(9) . .
O36 Er4 O23 74.1(10) 2_656 .
O34 Er4 O23 77.0(6) . .
O18 Er4 O23 144.0(12) . .
O22 Er4 O23 96.7(10) . .
O38 Er4 C81 31.5(4) . .
O36 Er4 C81 171.6(9) 2_656 .
O34 Er4 C81 107.3(9) . .
O18 Er4 C81 98.2(9) . .
O22 Er4 C81 31.1(3) . .
O23 Er4 C81 110.6(8) . .
O38 Er4 O20 73.1(11) . .
O36 Er4 O20 73.0(11) 2_656 .
O34 Er4 O20 139.4(11) . .
O18 Er4 O20 71.6(12) . .
O22 Er4 O20 128.1(10) . .
O23 Er4 O20 122.3(10) . .
C81 Er4 O20 98.6(9) . .
O38 Er4 O21 80.8(8) . .
O36 Er4 O21 69.0(9) 2_656 .
O34 Er4 O21 128.9(7) . .
O18 Er4 O21 134.8(11) . .
O22 Er4 O21 123.5(9) . .
O23 Er4 O21 56.1(9) . .
C81 Er4 O21 107.4(7) . .
O20 Er4 O21 68.2(9) . .
O38 Er4 P4 95.6(6) . .
O36 Er4 P4 69.3(8) 2_656 .
O34 Er4 P4 102.8(4) . .
O18 Er4 P4 149.4(9) . .
O22 Er4 P4 111.7(8) . .
O23 Er4 P4 27.5(5) . .
C81 Er4 P4 111.4(5) . .
O20 Er4 P4 95.9(8) . .
O21 Er4 P4 28.6(4) . .
O38 Er4 Co3 129.0(7) . .
O36 Er4 Co3 77.6(8) 2_656 .
O34 Er4 Co3 40.74(16) . .
O18 Er4 Co3 113.5(10) . .
O22 Er4 Co3 82.7(5) . .
O23 Er4 Co3 36.6(6) . .
C81 Er4 Co3 110.4(4) . .
O20 Er4 Co3 148.8(8) . .
O21 Er4 Co3 91.9(5) . .
P4 Er4 Co3 63.6(3) . .
O38 Er4 Er3 100.4(6) . .
O36 Er4 Er3 118.4(7) 2_656 .
O34 Er4 Er3 38.4(8) . .
O18 Er4 Er3 78.5(10) . .
O22 Er4 Er3 39.7(5) . .
O23 Er4 Er3 91.9(6) . .
C81 Er4 Er3 69.0(5) . .
O20 Er4 Er3 145.6(7) . .
O21 Er4 Er3 145.4(6) . .
P4 Er4 Er3 118.4(3) . .
Co3 Er4 Er3 60.23(8) . .
Co3 O34 Er3 101.6(8) . .
Co3 O34 Er4 97.8(8) . .
Er3 O34 Er4 103.2(16) . .
Co3 O34 H34D 117.1 . .
Er3 O34 H34D 117.1 . .
Er4 O34 H34D 117.1 . .
O38 C81 O22 126(2) . .
O38 C81 C90 117.3(8) . .
O22 C81 C90 116(2) . .
O38 C81 Er4 60.2(10) . .
O22 C81 Er4 69.2(15) . .
C90 C81 Er4 160.2(9) . .
C81 C90 C85 111.4(12) . .
C81 C90 C91 110.3(14) . .
C85 C90 C91 108.8(12) . .
C81 C90 C88 110.8(9) . .
C85 C90 C88 107.9(13) . .
C91 C90 C88 107.5(12) . .
C81 O22 Er3 155.8(18) . .
C81 O22 Er4 79.7(15) . .
Er3 O22 Er4 99.8(9) . .
C81 O38 Er4 88.3(12) . .
C90 C88 H88A 109.5 . .
C90 C88 H88B 109.5 . .
H88A C88 H88B 109.5 . .
C90 C88 H88C 109.5 . .
H88A C88 H88C 109.5 . .
H88B C88 H88C 109.5 . .
C90 C85 H85A 109.5 . .
C90 C85 H85B 109.5 . .
H85A C85 H85B 109.5 . .
C90 C85 H85C 109.5 . .
H85A C85 H85C 109.5 . .
H85B C85 H85C 109.5 . .
C90 C91 H91A 109.5 . .
C90 C91 H91B 109.5 . .
H91A C91 H91B 109.5 . .
C90 C91 H91C 109.5 . .
H91A C91 H91C 109.5 . .
H91B C91 H91C 109.5 . .
O20' Er4' O36' 106.7(8) . 2_656
O20' Er4' O18' 75.4(9) . .
O36' Er4' O18' 103.7(7) 2_656 .
O20' Er4' O22' 94.6(8) . .
O36' Er4' O22' 157.7(6) 2_656 .
O18' Er4' O22' 74.9(8) . .
O20' Er4' O21' 77.4(7) . .
O36' Er4' O21' 92.5(6) 2_656 .
O18' Er4' O21' 151.4(8) . .
O22' Er4' O21' 98.6(7) . .
O20' Er4' O34' 152.4(7) . .
O36' Er4' O34' 87.7(7) 2_656 .
O18' Er4' O34' 78.3(7) . .
O22' Er4' O34' 70.1(7) . .
O21' Er4' O34' 126.4(6) . .
O20' Er4' O23' 131.9(8) . .
O36' Er4' O23' 95.6(6) 2_656 .
O18' Er4' O23' 139.7(8) . .
O22' Er4' O23' 74.0(7) . .
O21' Er4' O23' 59.2(6) . .
O34' Er4' O23' 67.4(6) . .
O20' Er4' P4' 107.6(6) . .
O36' Er4' P4' 87.4(4) 2_656 .
O18' Er4' P4' 167.3(7) . .
O22' Er4' P4' 92.5(6) . .
O21' Er4' P4' 30.4(4) . .
O34' Er4' P4' 96.3(4) . .
O23' Er4' P4' 30.5(4) . .
O20' Er4' Er3 122.4(7) . .
O36' Er4' Er3 120.9(4) 2_656 .
O18' Er4' Er3 63.9(7) . .
O22' Er4' Er3 38.0(4) . .
O21' Er4' Er3 126.6(5) . .
O34' Er4' Er3 34.5(6) . .
O23' Er4' Er3 75.8(5) . .
P4' Er4' Er3 105.2(2) . .
Co3 O34' Er3 104.8(8) . .
Co3 O34' Er4' 105.3(7) . .
Er3 O34' Er4' 110.9(10) . .
Co3 O34' H34E 111.8 . .
Er3 O34' H34E 111.8 . .
Er4' O34' H34E 111.8 . .
O38' C81' O22' 118.5(17) . .
O38' C81' C90' 114.5(14) . .
O22' C81' C90' 125.7(16) . .
O38' C81' Er3 55.9(10) . .
O22' C81' Er3 62.6(11) . .
C90' C81' Er3 165.4(12) . .
C81' O22' Er4' 157.9(15) . .
C81' O22' Er3 90.6(12) . .
Er4' O22' Er3 107.4(6) . .
C81' O38' Er3 97.7(12) . .
C81' C90' C88' 112.5(11) . .
C81' C90' C85' 109.5(13) . .
C88' C90' C85' 109.1(13) . .
C81' C90' C91' 109.1(13) . .
C88' C90' C91' 108.1(12) . .
C85' C90' C91' 108.4(13) . .
C90' C91' H91D 109.5 . .
C90' C91' H91E 109.5 . .
H91D C91' H91E 109.5 . .
C90' C91' H91F 109.5 . .
H91D C91' H91F 109.5 . .
H91E C91' H91F 109.5 . .
C90' C85' H85D 109.5 . .
C90' C85' H85E 109.5 . .
H85D C85' H85E 109.5 . .
C90' C85' H85F 109.5 . .
H85D C85' H85F 109.5 . .
H85E C85' H85F 109.5 . .
C90' C88' H88D 109.5 . .
C90' C88' H88E 109.5 . .
H88D C88' H88E 109.5 . .
C90' C88' H88F 109.5 . .
H88D C88' H88F 109.5 . .
H88E C88' H88F 109.5 . .
O2 Co1 O3 81.9(3) . .
O2 Co1 O5 96.0(3) . .
O3 Co1 O5 82.3(3) . .
O2 Co1 O29' 89.9(5) . .
O3 Co1 O29' 169.2(6) . .
O5 Co1 O29' 105.6(6) . .
O2 Co1 O28' 93.9(4) . 2_656
O3 Co1 O28' 88.2(4) . 2_656
O5 Co1 O28' 165.2(4) . 2_656
O29' Co1 O28' 85.4(6) . 2_656
O2 Co1 O33 104.7(5) . .
O3 Co1 O33 169.8(6) . .
O5 Co1 O33 89.1(5) . .
O29' Co1 O33 20.9(5) . .
O28' Co1 O33 99.0(6) 2_656 .
O2 Co1 O32' 160.6(5) . .
O3 Co1 O32' 88.9(5) . .
O5 Co1 O32' 99.7(5) . .
O29' Co1 O32' 96.8(7) . .
O28' Co1 O32' 68.6(6) 2_656 .
O33 Co1 O32' 87.0(6) . .
O2 Co1 O32 163.3(5) . .
O3 Co1 O32 114.6(5) . .
O5 Co1 O32 88.9(5) . .
O29' Co1 O32 73.4(6) . .
O28' Co1 O32 84.7(6) 2_656 .
O33 Co1 O32 59.3(6) . .
O32' Co1 O32 29.4(5) . .
O2 Co1 O28' 86.4(4) . .
O3 Co1 O28' 113.6(4) . .
O5 Co1 O28' 164.1(4) . .
O29' Co1 O28' 58.6(6) . .
O28' Co1 O28' 27.9(7) 2_656 .
O33 Co1 O28' 75.1(6) . .
O32' Co1 O28' 81.6(6) . .
O32 Co1 O28' 84.7(5) . .
O2 Co1 Er2 94.0(2) . .
O3 Co1 Er2 40.7(2) . .
O5 Co1 Er2 42.3(2) . .
O29' Co1 Er2 147.8(5) . .
O28' Co1 Er2 126.0(4) 2_656 .
O33 Co1 Er2 129.8(5) . .
O32' Co1 Er2 90.0(5) . .
O32 Co1 Er2 100.3(4) . .
O28' Co1 Er2 153.5(3) . .
O2 Co1 Er1 41.82(19) . .
O3 Co1 Er1 40.5(2) . .
O5 Co1 Er1 93.3(2) . .
O29' Co1 Er1 130.3(5) . .
O28' Co1 Er1 86.8(4) 2_656 .
O33 Co1 Er1 146.5(5) . .
O32' Co1 Er1 125.3(4) . .
O32 Co1 Er1 154.0(4) . .
O28' Co1 Er1 98.9(3) . .
Er2 Co1 Er1 65.69(3) . .
O12' Co2 O12' 116(2) 2_656 .
O12' Co2 O12 109.8(10) 2_656 .
O12' Co2 O12 7(3) . .
O12' Co2 O12 7(3) 2_656 2_656
O12' Co2 O12 109.8(10) . 2_656
O12 Co2 O12 104(4) . 2_656
O12' Co2 O4 107.5(19) 2_656 2_656
O12' Co2 O4 112.1(15) . 2_656
O12 Co2 O4 118(2) . 2_656
O12 Co2 O4 109(3) 2_656 2_656
O12' Co2 O4 112.1(15) 2_656 .
O12' Co2 O4 107.5(19) . .
O12 Co2 O4 109(3) . .
O12 Co2 O4 118(2) 2_656 .
O4 Co2 O4 100.9(4) 2_656 .
O34' Co3 O46 82.6(7) . .
O34' Co3 O23 84.1(10) . .
O46 Co3 O23 104.8(8) . .
O34' Co3 O33' 171.7(7) . .
O46 Co3 O33' 91.3(7) . .
O23 Co3 O33' 103.0(10) . .
O34' Co3 O28 170.7(7) . .
O46 Co3 O28 103.6(8) . .
O23 Co3 O28 87.5(10) . .
O33' Co3 O28 17.7(7) . .
O34' Co3 O23' 82.5(8) . .
O46 Co3 O23' 91.9(6) . .
O23 Co3 O23' 13.0(10) . .
O33' Co3 O23' 103.5(8) . .
O28 Co3 O23' 90.3(8) . .
O34' Co3 O32 87.6(8) . .
O46 Co3 O32 93.8(5) . .
O23 Co3 O32 158.4(10) . .
O33' Co3 O32 87.2(7) . .
O28 Co3 O32 98.9(7) . .
O23' Co3 O32 167.8(7) . .
O34' Co3 O29 87.7(8) . 2_656
O46 Co3 O29 162.5(5) . 2_656
O23 Co3 O29 88.5(9) . 2_656
O33' Co3 O29 96.7(8) . 2_656
O28 Co3 O29 88.0(8) . 2_656
O23' Co3 O29 101.3(7) . 2_656
O32 Co3 O29 71.2(6) . 2_656
O34' Co3 O34 2.3(7) . .
O46 Co3 O34 80.6(8) . .
O23 Co3 O34 85.8(10) . .
O33' Co3 O34 169.4(6) . .
O28 Co3 O34 172.8(6) . .
O23' Co3 O34 83.7(9) . .
O32 Co3 O34 86.5(9) . .
O29 Co3 O34 89.3(10) 2_656 .
O34' Co3 O29 113.9(8) . .
O46 Co3 O29 163.4(4) . .
O23 Co3 O29 80.3(8) . .
O33' Co3 O29 72.1(7) . .
O28 Co3 O29 60.4(8) . .
O23' Co3 O29 92.7(6) . .
O32 Co3 O29 84.9(6) . .
O29 Co3 O29 28.7(7) 2_656 .
O34 Co3 O29 115.8(9) . .
O34' Co3 O32' 115.4(7) . .
O46 Co3 O32' 88.6(5) . .
O23 Co3 O32' 157.9(9) . .
O33' Co3 O32' 58.5(7) . .
O28 Co3 O32' 72.2(7) . .
O23' Co3 O32' 162.0(7) . .
O32 Co3 O32' 29.3(5) . .
O29 Co3 O32' 82.5(6) 2_656 .
O34 Co3 O32' 114.1(8) . .
O29 Co3 O32' 82.1(6) . .
O34' Co3 Er4 40.0(6) . .
O46 Co3 Er4 88.4(2) . .
O23 Co3 Er4 44.8(8) . .
O33' Co3 Er4 146.0(6) . .
O28 Co3 Er4 132.1(5) . .
O23' Co3 Er4 42.6(6) . .
O32 Co3 Er4 126.8(4) . .
O29 Co3 Er4 93.4(4) 2_656 .
O34 Co3 Er4 41.4(7) . .
O29 Co3 Er4 105.7(4) . .
O32' Co3 Er4 155.4(4) . .
O14 Co4 O17 112.3(15) . .
O14 Co4 O15 127.4(14) . .
O17 Co4 O15 102.1(5) . .
O14 Co4 O45 97.1(16) . .
O17 Co4 O45 110.6(4) . .
O15 Co4 O45 106.7(5) . .
O14 Co4 O14' 4(2) . .
O17 Co4 O14' 110.1(10) . .
O15 Co4 O14' 131.4(9) . .
O45 Co4 O14' 95.1(10) . .
O21 Co5 O21 84.1(16) 2_656 .
O21 Co5 O24 114.9(18) 2_656 .
O21 Co5 O24 112(2) . .
O21 Co5 O24 112(2) 2_656 2_656
O21 Co5 O24 114.9(18) . 2_656
O24 Co5 O24 116(2) . 2_656
O21 Co5 O24' 114.3(14) 2_656 2_656
O21 Co5 O24' 124.6(13) . 2_656
O24 Co5 O24' 106.3(9) . 2_656
O24 Co5 O24' 10.4(19) 2_656 2_656
O21 Co5 O24' 124.6(13) 2_656 .
O21 Co5 O24' 114.3(14) . .
O24 Co5 O24' 10.4(19) . .
O24 Co5 O24' 106.3(9) 2_656 .
O24' Co5 O24' 97.5(15) 2_656 .
O21 Co5 O21' 95.4(7) 2_656 .
O21 Co5 O21' 11.6(10) . .
O24 Co5 O21' 104(2) . .
O24 Co5 O21' 112.8(19) 2_656 .
O24' Co5 O21' 121.3(13) 2_656 .
O24' Co5 O21' 105.5(13) . .
O21 Co5 O21' 11.6(10) 2_656 2_656
O21 Co5 O21' 95.4(7) . 2_656
O24 Co5 O21' 112.8(19) . 2_656
O24 Co5 O21' 104(2) 2_656 2_656
O24' Co5 O21' 105.5(13) 2_656 2_656
O24' Co5 O21' 121.3(13) . 2_656
O21' Co5 O21' 106.8(9) . 2_656
O6 P1 O2 114.6(4) . .
O6 P1 O4 112.4(4) . .
O2 P1 O4 101.8(4) . .
O6 P1 C21 107.2(6) . .
O2 P1 C21 110.3(5) . .
O4 P1 C21 110.5(5) . .
O6 P1 Er1 120.4(3) . .
O2 P1 Er1 50.0(3) . .
O4 P1 Er1 52.9(3) . .
C21 P1 Er1 132.4(5) . .
O9 P2 O45 113.0(5) . .
O9 P2 O5 114.3(5) . .
O45 P2 O5 102.0(5) . .
O9 P2 C24 109.0(6) . .
O45 P2 C24 108.4(7) . .
O5 P2 C24 109.8(5) . .
O9 P2 Er2 120.6(3) . .
O45 P2 Er2 52.8(3) . .
O5 P2 Er2 50.3(3) . .
C24 P2 Er2 130.4(5) . .
O7 P3 O14 113(2) . .
O7 P3 O46 111.3(19) . .
O14 P3 O46 105(2) . .
O7 P3 C60 111.3(18) . .
O14 P3 C60 110(2) . .
O46 P3 C60 105.3(16) . .
O7 P3 Er3 120.2(17) . .
O14 P3 Er3 56.7(15) . .
O46 P3 Er3 49.6(8) . .
C60 P3 Er3 127.9(15) . .
O46 P3' O14' 101.7(19) . .
O46 P3' O7 117(2) . .
O14' P3' O7 111(2) . .
O46 P3' C60 112.8(19) . .
O14' P3' C60 108(2) . .
O7 P3' C60 106.4(16) . .
O46 P3' Er3 51.3(10) . .
O14' P3' Er3 51.4(12) . .
O7 P3' Er3 121.3(16) . .
C60 P3' Er3 131.9(16) . .
O36 P4 O23 115.6(15) . .
O36 P4 O21 111.4(15) . .
O23 P4 O21 101.6(16) . .
O36 P4 C55 106.9(13) . .
O23 P4 C55 110.8(14) . .
O21 P4 C55 110.6(12) . .
O36 P4 Er4 129.8(11) . .
O23 P4 Er4 46.5(11) . .
O21 P4 Er4 55.1(11) . .
C55 P4 Er4 123.3(8) . .
P4 O23 Co3 151.9(17) . .
P4 O23 Er4 106.0(15) . .
Co3 O23 Er4 98.6(10) . .
P4 O21 Co5 134.1(17) . .
P4 O21 Er4 96.3(13) . .
Co5 O21 Er4 119.7(11) . .
P4 O36 Er4 150.1(17) . 2_656
C57 C55 C56 111.2(16) . .
C57 C55 C80 110.9(17) . .
C56 C55 C80 110.0(16) . .
C57 C55 P4 108.5(16) . .
C56 C55 P4 108.2(16) . .
C80 C55 P4 108.0(16) . .
C55 C56 H56A 109.5 . .
C55 C56 H56B 109.5 . .
H56A C56 H56B 109.5 . .
C55 C56 H56C 109.5 . .
H56A C56 H56C 109.5 . .
H56B C56 H56C 109.5 . .
C55 C57 H57A 109.5 . .
C55 C57 H57B 109.5 . .
H57A C57 H57B 109.5 . .
C55 C57 H57C 109.5 . .
H57A C57 H57C 109.5 . .
H57B C57 H57C 109.5 . .
C55 C80 H80A 109.5 . .
C55 C80 H80B 109.5 . .
H80A C80 H80B 109.5 . .
C55 C80 H80C 109.5 . .
H80A C80 H80C 109.5 . .
H80B C80 H80C 109.5 . .
O36' P4' O23' 112.8(9) . .
O36' P4' O21' 114.1(11) . .
O23' P4' O21' 101.6(11) . .
O36' P4' C55' 109.2(8) . .
O23' P4' C55' 110.7(10) . .
O21' P4' C55' 108.1(8) . .
O36' P4' Er4' 113.2(7) . .
O23' P4' Er4' 53.5(8) . .
O21' P4' Er4' 51.6(7) . .
C55' P4' Er4' 137.5(6) . .
P4' O23' Co3 142.3(10) . .
P4' O23' Er4' 96.0(10) . .
Co3 O23' Er4' 100.8(8) . .
P4' O21' Co5 125.1(10) . .
P4' O21' Er4' 98.0(9) . .
Co5 O21' Er4' 101.8(7) . .
P4' O36' Er4' 145.5(10) . 2_656
C80' C55' C57' 110.7(13) . .
C80' C55' C56' 109.5(13) . .
C57' C55' C56' 109.8(12) . .
C80' C55' P4' 108.7(12) . .
C57' C55' P4' 109.3(12) . .
C56' C55' P4' 108.8(12) . .
C55' C80' H80D 109.5 . .
C55' C80' H80E 109.5 . .
H80D C80' H80E 109.5 . .
C55' C80' H80F 109.5 . .
H80D C80' H80F 109.5 . .
H80E C80' H80F 109.5 . .
C55' C57' H57D 109.5 . .
C55' C57' H57E 109.5 . .
H57D C57' H57E 109.5 . .
C55' C57' H57F 109.5 . .
H57D C57' H57F 109.5 . .
H57E C57' H57F 109.5 . .
C55' C56' H56D 109.5 . .
C55' C56' H56E 109.5 . .
H56D C56' H56E 109.5 . .
C55' C56' H56F 109.5 . .
H56D C56' H56F 109.5 . .
H56E C56' H56F 109.5 . .
P1 O2 Co1 147.5(5) . .
P1 O2 Er1 100.5(3) . .
Co1 O2 Er1 102.8(3) . .
Co1 O3 Er2 103.9(3) . .
Co1 O3 Er1 104.4(3) . .
Er2 O3 Er1 107.8(3) . .
Co1 O3 H3D 113.3 . .
Er2 O3 H3D 113.3 . .
Er1 O3 H3D 113.3 . .
P1 O4 Co2 126.5(5) . .
P1 O4 Er1 96.9(4) . .
Co2 O4 Er1 110.4(3) . .
P2 O5 Co1 144.9(5) . .
P2 O5 Er2 99.8(4) . .
Co1 O5 Er2 101.9(3) . .
P1 O6 Er1 150.6(4) . 2_656
P3 O7 P3' 6.4(18) . .
P3 O7 Er2 143.4(12) . .
P3' O7 Er2 147.5(12) . .
P2 O9 Er3 147.3(5) . .
C53 O10 Er1 135.9(7) . .
P3' O46 P3 2(2) . .
P3' O46 Co3 145.6(14) . .
P3 O46 Co3 145.9(12) . .
P3' O46 Er3 100.0(13) . .
P3 O46 Er3 98.6(12) . .
Co3 O46 Er3 104.5(3) . .
P2 O45 Co4 131.0(6) . .
P2 O45 Er2 97.2(4) . .
Co4 O45 Er2 108.6(3) . .
C50 O20 Er4 142(3) . .
C50 O20' Er4' 140.4(17) . .
C50 O24 Co5 128(4) . .
C50 O24' Co5 113.2(17) . .
C38 C21 C103 111.2(12) . .
C38 C21 C47 111.2(12) . .
C103 C21 C47 109.9(12) . .
C38 C21 P1 109.1(8) . .
C103 C21 P1 108.6(9) . .
C47 C21 P1 106.7(8) . .
C71 O13 Er1 150.5(12) . .
C34 C24 C92 108.7(11) . .
C34 C24 C146 111.8(13) . .
C92 C24 C146 109.5(13) . .
C34 C24 P2 108.5(10) . .
C92 C24 P2 108.7(9) . .
C146 C24 P2 109.5(9) . .
P3 O14 Co4 132(3) . .
P3 O14 Er3 92.2(17) . .
Co4 O14 Er3 113(2) . .
P3' O14' Co4 129(2) . .
P3' O14' Er3 97.7(14) . .
Co4 O14' Er3 113.2(14) . .
C59 O16 Er3 160.6(10) . .
C100 C27 H27A 109.5 . .
C100 C27 H27B 109.5 . .
H27A C27 H27B 109.5 . .
C100 C27 H27C 109.5 . .
H27A C27 H27C 109.5 . .
H27B C27 H27C 109.5 . .
C53 O11 Er2 138.4(8) . .
C74 C29 C46 112.4(18) . .
C74 C29 C71 110.8(13) . .
C46 C29 C71 107.3(12) . .
C74 C29 C61 109.9(14) . .
C46 C29 C61 110.1(15) . .
C71 C29 C61 106.1(16) . .
C59 O17 Co4 121.3(10) . .
C24 C34 H34A 109.5 . .
C24 C34 H34B 109.5 . .
H34A C34 H34B 109.5 . .
C24 C34 H34C 109.5 . .
H34A C34 H34C 109.5 . .
H34B C34 H34C 109.5 . .
C63 O19 Er3 138.1(8) . .
C63 O18 Er4 123(2) . .
C63 O18' Er4' 141.3(19) . .
C21 C38 H38A 109.5 . .
C21 C38 H38B 109.5 . .
H38A C38 H38B 109.5 . .
C21 C38 H38C 109.5 . .
H38A C38 H38C 109.5 . .
H38B C38 H38C 109.5 . .
C42 O15 C42' 10(3) . .
C42 O15 Co4 112(2) . .
C42' O15 Co4 110.0(14) . .
C21 C47 H47A 109.5 . .
C21 C47 H47B 109.5 . .
H47A C47 H47B 109.5 . .
C21 C47 H47C 109.5 . .
H47A C47 H47C 109.5 . .
H47B C47 H47C 109.5 . .
C29 C46 H46A 109.5 . .
C29 C46 H46B 109.5 . .
H46A C46 H46B 109.5 . .
C29 C46 H46C 109.5 . .
H46A C46 H46C 109.5 . .
H46B C46 H46C 109.5 . .
C71 O12 Co2 118(4) . .
C71 O12' Co2 127(4) . .
O11 C53 O10 121.7(10) . .
O11 C53 C100 119.1(10) . .
O10 C53 C100 119.2(9) . .
C60 C54 H54B 108.9 . .
C60 C54 H54C 108.2 . .
H54B C54 H54C 107.7 . .
C60 C54 H54A 114.9 . .
H54B C54 H54A 108.3 . .
H54C C54 H54A 108.6 . .
C60 C58 H58A 109.5 . .
C60 C58 H58B 109.5 . .
H58A C58 H58B 109.5 . .
C60 C58 H58C 109.5 . .
H58A C58 H58C 109.5 . .
H58B C58 H58C 109.5 . .
O16 C59 O17 121.1(14) . .
O16 C59 C127 114.7(12) . .
O17 C59 C127 124.1(12) . .
C54 C60 C58 110.7(13) . .
C54 C60 C62 109.8(13) . .
C58 C60 C62 111.7(12) . .
C54 C60 P3 110.8(13) . .
C58 C60 P3 105.1(11) . .
C62 C60 P3 108.6(13) . .
C54 C60 P3' 107.6(13) . .
C58 C60 P3' 111.1(12) . .
C62 C60 P3' 105.7(13) . .
P3 C60 P3' 5.9(14) . .
C29 C61 H61A 109.5 . .
C29 C61 H61B 109.5 . .
H61A C61 H61B 109.5 . .
C29 C61 H61C 109.5 . .
H61A C61 H61C 109.5 . .
H61B C61 H61C 109.5 . .
C60 C62 H62A 109.5 . .
C60 C62 H62B 109.5 . .
H62A C62 H62B 109.5 . .
C60 C62 H62C 109.5 . .
H62A C62 H62C 109.5 . .
H62B C62 H62C 109.5 . .
O18' C63 O19 118.5(17) . .
O18' C63 O18 20(2) . .
O19 C63 O18 127.4(18) . .
O18' C63 C97 121.7(18) . .
O19 C63 C97 118.1(12) . .
O18 C63 C97 114.2(19) . .
O12' C71 O13 121(3) . .
O12' C71 O12 10(5) . .
O13 C71 O12 125(4) . .
O12' C71 C29 121(3) . .
O13 C71 C29 117.8(18) . .
O12 C71 C29 115(3) . .
C29 C74 H74A 109.5 . .
C29 C74 H74B 109.5 . .
H74A C74 H74B 109.5 . .
C29 C74 H74C 109.5 . .
H74A C74 H74C 109.5 . .
H74B C74 H74C 109.5 . .
C97 C82 H82A 109.5 . .
C97 C82 H82B 109.5 . .
H82A C82 H82B 109.5 . .
C97 C82 H82C 109.5 . .
H82A C82 H82C 109.5 . .
H82B C82 H82C 109.5 . .
C97 C87 H87A 109.5 . .
C97 C87 H87B 109.5 . .
H87A C87 H87B 109.5 . .
C97 C87 H87C 109.5 . .
H87A C87 H87C 109.5 . .
H87B C87 H87C 109.5 . .
C45 C48 H48A 109.5 . .
C45 C48 H48B 109.5 . .
H48A C48 H48B 109.5 . .
C45 C48 H48C 109.5 . .
H48A C48 H48C 109.5 . .
H48B C48 H48C 109.5 . .
C24 C92 H92A 109.5 . .
C24 C92 H92B 109.5 . .
H92A C92 H92B 109.5 . .
C24 C92 H92C 109.5 . .
H92A C92 H92C 109.5 . .
H92B C92 H92C 109.5 . .
C100 C93 H93A 109.5 . .
C100 C93 H93B 109.5 . .
H93A C93 H93B 109.5 . .
C100 C93 H93C 109.5 . .
H93A C93 H93C 109.5 . .
H93B C93 H93C 109.5 . .
C97 C95 H95A 109.5 . .
C97 C95 H95B 109.5 . .
H95A C95 H95B 109.5 . .
C97 C95 H95C 109.5 . .
H95A C95 H95C 109.5 . .
H95B C95 H95C 109.5 . .
C87 C97 C63 109.3(12) . .
C87 C97 C95 112.4(13) . .
C63 C97 C95 109.3(12) . .
C87 C97 C82 111.0(13) . .
C63 C97 C82 105.5(12) . .
C95 C97 C82 109.2(13) . .
C27 C100 C93 117.5(15) . .
C27 C100 C53 112.4(12) . .
C93 C100 C53 113.0(11) . .
C27 C100 C150 104.5(13) . .
C93 C100 C150 105.7(14) . .
C53 C100 C150 102.0(13) . .
C21 C103 H10A 109.5 . .
C21 C103 H10B 109.5 . .
H10A C103 H10B 109.5 . .
C21 C103 H10C 109.5 . .
H10A C103 H10C 109.5 . .
H10B C103 H10C 109.5 . .
O20 C50 O24 101(3) . .
O20 C50 O24' 115(2) . .
O24 C50 O24' 16(3) . .
O20 C50 O20' 36(2) . .
O24 C50 O20' 123(2) . .
O24' C50 O20' 131(2) . .
O20 C50 C45 125.0(19) . .
O24 C50 C45 124(2) . .
O24' C50 C45 114.5(16) . .
O20' C50 C45 112.8(14) . .
C24 C146 H14A 109.5 . .
C24 C146 H14B 109.5 . .
H14A C146 H14B 109.5 . .
C24 C146 H14C 109.5 . .
H14A C146 H14C 109.5 . .
H14B C146 H14C 109.5 . .
C100 C150 H15A 109.5 . .
C100 C150 H15B 109.5 . .
H15A C150 H15B 109.5 . .
C100 C150 H15C 109.5 . .
H15A C150 H15C 109.5 . .
H15B C150 H15C 109.5 . .
C75 O25 Er1 159(2) . .
C75 O25 Er2 94.1(13) . .
Er1 O25 Er2 101.2(11) . .
C75 O26 Er2 98.5(13) . .
O25 C75 O26 117.5(13) . .
O25 C75 C4 122.9(18) . .
O26 C75 C4 119.3(18) . .
C75 C4 C37 111.4(17) . .
C75 C4 C77 109.0(17) . .
C37 C4 C77 109.9(17) . .
C75 C4 C36 108.8(16) . .
C37 C4 C36 108.9(17) . .
C77 C4 C36 108.7(17) . .
C4 C36 H36A 109.5 . .
C4 C36 H36B 109.5 . .
H36A C36 H36B 109.5 . .
C4 C36 H36C 109.5 . .
H36A C36 H36C 109.5 . .
H36B C36 H36C 109.5 . .
C4 C37 H37A 109.5 . .
C4 C37 H37B 109.5 . .
H37A C37 H37B 109.5 . .
C4 C37 H37C 109.5 . .
H37A C37 H37C 109.5 . .
H37B C37 H37C 109.5 . .
C4 C77 H77A 109.5 . .
C4 C77 H77B 109.5 . .
H77A C77 H77B 109.5 . .
C4 C77 H77C 109.5 . .
H77A C77 H77C 109.5 . .
H77B C77 H77C 109.5 . .
C75' O25' Er2 94.1(13) . .
C75' O25' Er1 151.0(16) . .
Er2 O25' Er1 102.7(7) . .
C75' O26' Er2 98.5(12) . .
O25' C75' O26' 112.6(17) . .
O25' C75' C4' 127.3(16) . .
O26' C75' C4' 119.9(15) . .
O25' C75' Er2 58.8(12) . .
O26' C75' Er2 54.5(10) . .
C4' C75' Er2 166.3(14) . .
C37' C4' C36' 110.8(14) . .
C37' C4' C77' 109.5(14) . .
C36' C4' C77' 111.0(14) . .
C37' C4' C75' 109.8(14) . .
C36' C4' C75' 108.9(14) . .
C77' C4' C75' 106.7(14) . .
C4' C77' H77D 109.5 . .
C4' C77' H77E 109.5 . .
H77D C77' H77E 109.5 . .
C4' C77' H77F 109.5 . .
H77D C77' H77F 109.5 . .
H77E C77' H77F 109.5 . .
C4' C37' H37D 109.5 . .
C4' C37' H37E 109.5 . .
H37D C37' H37E 109.5 . .
C4' C37' H37F 109.5 . .
H37D C37' H37F 109.5 . .
H37E C37' H37F 109.5 . .
C4' C36' H36D 109.5 . .
C4' C36' H36E 109.5 . .
H36D C36' H36E 109.5 . .
C4' C36' H36F 109.5 . .
H36D C36' H36F 109.5 . .
H36E C36' H36F 109.5 . .
C39 C127 C59 113.1(13) . .
C39 C127 C3 114.2(13) . .
C59 C127 C3 109.3(11) . .
C39 C127 C2 108.5(12) . .
C59 C127 C2 105.8(12) . .
C3 C127 C2 105.3(12) . .
C127 C39 H39A 109.5 . .
C127 C39 H39B 109.5 . .
H39A C39 H39B 109.5 . .
C127 C39 H39C 109.5 . .
H39A C39 H39C 109.5 . .
H39B C39 H39C 109.5 . .
C127 C2 H2A 109.5 . .
C127 C2 H2B 109.5 . .
H2A C2 H2B 109.5 . .
C127 C2 H2C 109.5 . .
H2A C2 H2C 109.5 . .
H2B C2 H2C 109.5 . .
C127 C3 H3A 109.5 . .
C127 C3 H3B 109.5 . .
H3A C3 H3B 109.5 . .
C127 C3 H3C 109.5 . .
H3A C3 H3C 109.5 . .
H3B C3 H3C 109.5 . .
H2D C2' H2E 109.5 . .
H2D C2' H2F 109.5 . .
H2E C2' H2F 109.5 . .
H39D C39' H39E 109.5 . .
H39D C39' H39F 109.5 . .
H39E C39' H39F 109.5 . .
C45 C44 H44A 109.5 . .
C45 C44 H44B 109.5 . .
H44A C44 H44B 109.5 . .
C45 C44 H44C 109.5 . .
H44A C44 H44C 109.5 . .
H44B C44 H44C 109.5 . .
C43 C45 C48 109.7(12) . .
C43 C45 C44 109.1(11) . .
C48 C45 C44 109.1(11) . .
C43 C45 C50 110.8(11) . .
C48 C45 C50 108.8(11) . .
C44 C45 C50 109.2(12) . .
C45 C43 H43A 109.5 . .
C45 C43 H43B 109.5 . .
H43A C43 H43B 109.5 . .
C45 C43 H43C 109.5 . .
H43A C43 H43C 109.5 . .
H43B C43 H43C 109.5 . .
O31 N1 O33 119(2) . .
O31 N1 O32 123(2) . .
O33 N1 O32 117.8(17) . .
O31 N1 O30 16.3(14) . 2_656
O33 N1 O30 123.8(19) . 2_656
O32 N1 O30 116.4(17) . 2_656
O30 O31 N1 130(5) 2_656 .
O30 O31 N2 34(3) 2_656 2_656
N1 O31 N2 95.6(18) . 2_656
N1 O32 Co3 123.4(12) . .
N1 O32 Co1 86.3(11) . .
Co3 O32 Co1 150.2(8) . .
N1 O33 Co1 96.6(13) . .
O30 N2 O28 121(2) . .
O30 N2 O29 123(3) . .
O28 N2 O29 116(2) . .
O30 N2 O31 16.6(14) . 2_656
O28 N2 O31 127(2) . 2_656
O29 N2 O31 115(2) . 2_656
N2 O28 Co3 96.8(15) . .
O29 O29 N2 150(3) 2_656 .
O29 O29 Co3 84(2) 2_656 2_656
N2 O29 Co3 123.2(15) . 2_656
O29 O29 Co3 67.4(18) 2_656 .
N2 O29 Co3 86.3(14) . .
Co3 O29 Co3 150.5(7) 2_656 .
O31 O30 N2 129(5) 2_656 .
O31 O30 N1 34(3) 2_656 2_656
N2 O30 N1 95.3(18) . 2_656
O31' N1' O33' 118(2) . .
O31' N1' O32' 126(2) . .
O33' N1' O32' 115.5(18) . .
O31' N1' O30' 14.2(16) . 2_656
O33' N1' O30' 127.8(18) . 2_656
O32' N1' O30' 115.6(17) . 2_656
O30' O31' N1' 135(5) 2_656 .
O30' O31' N2' 42(4) 2_656 2_656
N1' O31' N2' 96(2) . 2_656
N1' O32' Co1 123.6(13) . .
N1' O32' Co3 87.1(12) . .
Co1 O32' Co3 149.1(8) . .
N1' O33' Co3 98.7(14) . .
O30' N2' O29' 120(2) . .
O30' N2' O28' 124(2) . .
O29' N2' O28' 116.0(19) . .
O30' N2' O31' 19.2(15) . 2_656
O29' N2' O31' 120.8(18) . 2_656
O28' N2' O31' 120.1(19) . 2_656
O28' O28' N2' 144(2) 2_656 .
O28' O28' Co1 90.7(16) 2_656 2_656
N2' O28' Co1 122.9(14) . 2_656
O28' O28' Co1 61.5(15) 2_656 .
N2' O28' Co1 85.6(12) . .
Co1 O28' Co1 151.6(7) 2_656 .
N2' O29' Co1 99.5(13) . .
O31' O30' N2' 119(5) 2_656 .
O31' O30' N1' 31(4) 2_656 2_656
N2' O30' N1' 91(2) . 2_656
C42 O8 Er2 137(3) . .
O15 C42 O8 113(4) . .
O15 C42 C32 117(3) . .
O8 C42 C32 127(2) . .
C51 C32 C40 113.6(18) . .
C51 C32 C42 107(2) . .
C40 C32 C42 104.4(19) . .
C51 C32 C41 114.1(18) . .
C40 C32 C41 111.8(18) . .
C42 C32 C41 105.3(19) . .
C32 C51 H51A 109.5 . .
C32 C51 H51B 109.5 . .
H51A C51 H51B 109.5 . .
C32 C51 H51C 109.5 . .
H51A C51 H51C 109.5 . .
H51B C51 H51C 109.5 . .
C32 C40 H40A 109.5 . .
C32 C40 H40B 109.5 . .
H40A C40 H40B 109.5 . .
C32 C40 H40C 109.5 . .
H40A C40 H40C 109.5 . .
H40B C40 H40C 109.5 . .
C32 C41 H41A 109.5 . .
C32 C41 H41B 109.5 . .
H41A C41 H41B 109.5 . .
C32 C41 H41C 109.5 . .
H41A C41 H41C 109.5 . .
H41B C41 H41C 109.5 . .
C42' O8' Er2 156(2) . .
C32' C51' H51D 109.5 . .
C32' C51' H51E 109.5 . .
H51D C51' H51E 109.5 . .
C32' C51' H51F 109.5 . .
H51D C51' H51F 109.5 . .
H51E C51' H51F 109.5 . .
C40' C32' C51' 106.6(17) . .
C40' C32' C42' 113.2(16) . .
C51' C32' C42' 110.8(17) . .
C32' C40' H40D 109.5 . .
C32' C40' H40E 109.5 . .
H40D C40' H40E 109.5 . .
C32' C40' H40F 109.5 . .
H40D C40' H40F 109.5 . .
H40E C40' H40F 109.5 . .
O8' C42' O15 127(3) . .
O8' C42' C32' 112(2) . .
O15 C42' C32' 120.6(17) . .
H1WA O1W H1WB 120.1 . .

loop_
_geom_bond_atom_site_label_1
_geom_bond_atom_site_label_2
_geom_bond_distance
_geom_bond_site_symmetry_2
Er1 O25 2.12(2) .
Er1 O6 2.192(7) 2_656
Er1 O13 2.212(9) .
Er1 O10 2.244(8) .
Er1 O3 2.328(7) .
Er1 O2 2.376(7) .
Er1 O25' 2.409(15) .
Er1 O4 2.451(8) .
Er1 P1 3.050(3) .
Er1 Co1 3.4738(15) .
Er1 Er2 3.7609(9) .
Er2 O8' 2.18(2) .
Er2 O7 2.194(9) .
Er2 O11 2.253(7) .
Er2 O26' 2.31(2) .
Er2 O3 2.325(7) .
Er2 O5 2.377(8) .
Er2 O25' 2.41(2) .
Er2 O45 2.442(7) .
Er2 O8 2.49(3) .
Er2 O26 2.63(3) .
Er2 O25 2.72(3) .
Er2 C75' 2.81(2) .
Er3 O9 2.215(8) .
Er3 O16 2.252(10) .
Er3 O34 2.26(2) .
Er3 O19 2.263(9) .
Er3 O22 2.29(2) .
Er3 O14' 2.36(3) .
Er3 O46 2.377(7) .
Er3 O34' 2.39(2) .
Er3 O38' 2.394(16) .
Er3 O22' 2.545(19) .
Er3 O14 2.58(4) .
Er3 C81' 2.866(17) .
Er4 O38 2.13(2) .
Er4 O36 2.17(2) 2_656
Er4 O34 2.26(3) .
Er4 O18 2.27(3) .
Er4 O22 2.33(3) .
Er4 O23 2.41(3) .
Er4 C81 2.45(2) .
Er4 O20 2.53(3) .
Er4 O21 2.63(3) .
Er4 P4 3.194(16) .
Er4 Co3 3.381(5) .
O34 Co3 2.227(4) .
O34 H34D 1.0000 .
C81 O38 1.283(9) .
C81 O22 1.289(10) .
C81 C90 1.494(9) .
C90 C85 1.503(9) .
C90 C91 1.516(19) .
C90 C88 1.531(18) .
C88 H88A 0.9800 .
C88 H88B 0.9800 .
C88 H88C 0.9800 .
C85 H85A 0.9800 .
C85 H85B 0.9800 .
C85 H85C 0.9800 .
C91 H91A 0.9800 .
C91 H91B 0.9800 .
C91 H91C 0.9800 .
Er4' O20' 2.127(19) .
Er4' O36' 2.233(18) 2_656
Er4' O18' 2.34(2) .
Er4' O22' 2.344(16) .
Er4' O21' 2.39(2) .
Er4' O34' 2.400(17) .
Er4' O23' 2.44(2) .
Er4' P4' 3.020(10) .
O34' Co3 1.987(12) .
O34' H34E 1.0000 .
C81' O38' 1.289(10) .
C81' O22' 1.289(10) .
C81' C90' 1.489(10) .
C90' C88' 1.501(17) .
C90' C85' 1.508(9) .
C90' C91' 1.522(17) .
C91' H91D 0.9800 .
C91' H91E 0.9800 .
C91' H91F 0.9800 .
C85' H85D 0.9800 .
C85' H85E 0.9800 .
C85' H85F 0.9800 .
C88' H88D 0.9800 .
C88' H88E 0.9800 .
C88' H88F 0.9800 .
Co1 O2 2.061(7) .
Co1 O3 2.063(7) .
Co1 O5 2.073(8) .
Co1 O29' 2.086(17) .
Co1 O28' 2.087(16) 2_656
Co1 O33 2.101(16) .
Co1 O32' 2.119(15) .
Co1 O32 2.283(15) .
Co1 O28' 2.374(16) .
Co2 O12' 1.93(6) 2_656
Co2 O12' 1.93(6) .
Co2 O12 1.96(8) .
Co2 O12 1.96(8) 2_656
Co2 O4 1.997(8) 2_656
Co2 O4 1.997(8) .
Co3 O46 2.010(9) .
Co3 O23 2.04(3) .
Co3 O33' 2.072(19) .
Co3 O28 2.09(2) .
Co3 O23' 2.086(18) .
Co3 O32 2.122(15) .
Co3 O29 2.124(19) 2_656
Co3 O29 2.288(18) .
Co3 O32' 2.298(15) .
Co4 O14 1.86(4) .
Co4 O17 1.946(9) .
Co4 O15 1.998(11) .
Co4 O45 2.027(9) .
Co4 O14' 2.10(3) .
Co5 O21 1.82(3) 2_656
Co5 O21 1.82(3) .
Co5 O24 1.89(5) .
Co5 O24 1.89(5) 2_656
Co5 O24' 2.00(3) 2_656
Co5 O24' 2.00(3) .
Co5 O21' 2.14(2) .
Co5 O21' 2.14(2) 2_656
P1 O6 1.511(8) .
P1 O2 1.528(8) .
P1 O4 1.545(8) .
P1 C21 1.809(11) .
P2 O9 1.504(9) .
P2 O45 1.532(9) .
P2 O5 1.535(8) .
P2 C24 1.819(13) .
P3 O7 1.48(3) .
P3 O14 1.59(5) .
P3 O46 1.65(2) .
P3 C60 1.82(4) .
P3' O46 1.46(2) .
P3' O14' 1.55(4) .
P3' O7 1.56(3) .
P3' C60 1.84(3) .
P4 O36 1.532(18) .
P4 O23 1.535(19) .
P4 O21 1.539(19) .
P4 C55 1.82(4) .
O36 Er4 2.17(2) 2_656
C55 C57 1.52(3) .
C55 C56 1.53(3) .
C55 C80 1.53(3) .
C56 H56A 0.9800 .
C56 H56B 0.9800 .
C56 H56C 0.9800 .
C57 H57A 0.9800 .
C57 H57B 0.9800 .
C57 H57C 0.9800 .
C80 H80A 0.9800 .
C80 H80B 0.9800 .
C80 H80C 0.9800 .
P4' O36' 1.504(18) .
P4' O23' 1.540(18) .
P4' O21' 1.542(16) .
P4' C55' 1.80(2) .
O36' Er4' 2.233(18) 2_656
C55' C80' 1.538(19) .
C55' C57' 1.541(19) .
C55' C56' 1.545(19) .
C80' H80D 0.9800 .
C80' H80E 0.9800 .
C80' H80F 0.9800 .
C57' H57D 0.9800 .
C57' H57E 0.9800 .
C57' H57F 0.9800 .
C56' H56D 0.9800 .
C56' H56E 0.9800 .
C56' H56F 0.9800 .
O3 H3D 1.0000 .
O6 Er1 2.192(7) 2_656
O10 C53 1.285(9) .
O20 C50 1.18(3) .
O20' C50 1.38(2) .
O24 C50 1.18(6) .
O24' C50 1.30(4) .
C21 C38 1.515(18) .
C21 C103 1.52(2) .
C21 C47 1.560(18) .
O13 C71 1.273(18) .
C24 C34 1.51(2) .
C24 C92 1.524(17) .
C24 C146 1.54(2) .
O16 C59 1.244(13) .
C27 C100 1.453(19) .
C27 H27A 0.9800 .
C27 H27B 0.9800 .
C27 H27C 0.9800 .
O11 C53 1.280(8) .
C29 C74 1.47(2) .
C29 C46 1.50(2) .
C29 C71 1.54(2) .
C29 C61 1.55(2) .
O17 C59 1.245(13) .
C34 H34A 0.9800 .
C34 H34B 0.9800 .
C34 H34C 0.9800 .
O19 C63 1.261(17) .
O18 C63 1.37(4) .
O18' C63 1.18(3) .
C38 H38A 0.9800 .
C38 H38B 0.9800 .
C38 H38C 0.9800 .
O15 C42 1.19(2) .
O15 C42' 1.31(3) .
C47 H47A 0.9800 .
C47 H47B 0.9800 .
C47 H47C 0.9800 .
C46 H46A 0.9800 .
C46 H46B 0.9800 .
C46 H46C 0.9800 .
O12 C71 1.31(9) .
O12' C71 1.21(6) .
C53 C100 1.508(16) .
C54 C60 1.498(9) .
C54 H54B 0.9590 .
C54 H54C 0.9653 .
C54 H54A 0.9586 .
C58 C60 1.503(9) .
C58 H58A 0.9800 .
C58 H58B 0.9800 .
C58 H58C 0.9800 .
C59 C127 1.507(19) .
C60 C62 1.505(9) .
C61 H61A 0.9800 .
C61 H61B 0.9800 .
C61 H61C 0.9800 .
C62 H62A 0.9800 .
C62 H62B 0.9800 .
C62 H62C 0.9800 .
C63 C97 1.525(17) .
C74 H74A 0.9800 .
C74 H74B 0.9800 .
C74 H74C 0.9800 .
C82 C97 1.54(2) .
C82 H82A 0.9800 .
C82 H82B 0.9800 .
C82 H82C 0.9800 .
C87 C97 1.52(2) .
C87 H87A 0.9800 .
C87 H87B 0.9800 .
C87 H87C 0.9800 .
C48 C45 1.493(16) .
C48 H48A 0.9800 .
C48 H48B 0.9800 .
C48 H48C 0.9800 .
C92 H92A 0.9800 .
C92 H92B 0.9800 .
C92 H92C 0.9800 .
C93 C100 1.48(2) .
C93 H93A 0.9800 .
C93 H93B 0.9800 .
C93 H93C 0.9800 .
C95 C97 1.529(19) .
C95 H95A 0.9800 .
C95 H95B 0.9800 .
C95 H95C 0.9800 .
C100 C150 1.63(2) .
C103 H10A 0.9800 .
C103 H10B 0.9800 .
C103 H10C 0.9800 .
C50 C45 1.51(2) .
C146 H14A 0.9800 .
C146 H14B 0.9800 .
C146 H14C 0.9800 .
C150 H15A 0.9800 .
C150 H15B 0.9800 .
C150 H15C 0.9800 .
O25 C75 1.283(9) .
O26 C75 1.289(9) .
C75 C4 1.485(10) .
C4 C37 1.50(3) .
C4 C77 1.51(3) .
C4 C36 1.52(3) .
C36 H36A 0.9800 .
C36 H36B 0.9800 .
C36 H36C 0.9800 .
C37 H37A 0.9800 .
C37 H37B 0.9800 .
C37 H37C 0.9800 .
C77 H77A 0.9800 .
C77 H77B 0.9800 .
C77 H77C 0.9800 .
O25' C75' 1.282(10) .
O26' C75' 1.289(10) .
C75' C4' 1.488(10) .
C4' C37' 1.46(2) .
C4' C36' 1.47(2) .
C4' C77' 1.48(2) .
C77' H77D 0.9800 .
C77' H77E 0.9800 .
C77' H77F 0.9800 .
C37' H37D 0.9800 .
C37' H37E 0.9800 .
C37' H37F 0.9800 .
C36' H36D 0.9800 .
C36' H36E 0.9800 .
C36' H36F 0.9800 .
C127 C39 1.489(9) .
C127 C3 1.518(16) .
C127 C2 1.580(18) .
C39 H39A 0.9800 .
C39 H39B 0.9800 .
C39 H39C 0.9800 .
C2 H2A 0.9800 .
C2 H2B 0.9800 .
C2 H2C 0.9800 .
C3 H3A 0.9800 .
C3 H3B 0.9800 .
C3 H3C 0.9800 .
C2' H2D 0.9800 .
C2' H2E 0.9800 .
C2' H2F 0.9800 .
C39' H39D 0.9800 .
C39' H39E 0.9800 .
C39' H39F 0.9800 .
C44 C45 1.499(16) .
C44 H44A 0.9800 .
C44 H44B 0.9800 .
C44 H44C 0.9800 .
C45 C43 1.491(15) .
C43 H43A 0.9800 .
C43 H43B 0.9800 .
C43 H43C 0.9800 .
N1 O31 1.23(3) .
N1 O33 1.23(2) .
N1 O32 1.31(2) .
N1 O30 1.70(3) 2_656
O31 O30 0.62(2) 2_656
O31 N2 1.70(3) 2_656
N2 O30 1.23(3) .
N2 O28 1.27(3) .
N2 O29 1.33(3) .
N2 O31 1.70(3) 2_656
O29 O29 1.10(3) 2_656
O29 Co3 2.124(19) 2_656
O30 O31 0.62(2) 2_656
O30 N1 1.70(3) 2_656
N1' O31' 1.22(3) .
N1' O33' 1.25(3) .
N1' O32' 1.29(2) .
N1' O30' 1.69(3) 2_656
O31' O30' 0.59(2) 2_656
O31' N2' 1.57(3) 2_656
N2' O30' 1.20(3) .
N2' O29' 1.28(3) .
N2' O28' 1.31(2) .
N2' O31' 1.57(3) 2_656
O28' O28' 1.11(3) 2_656
O28' Co1 2.087(16) 2_656
O30' O31' 0.59(2) 2_656
O30' N1' 1.69(3) 2_656
O8 C42 1.22(2) .
C42 C32 1.55(6) .
C32 C51 1.512(9) .
C32 C40 1.553(19) .
C32 C41 1.558(19) .
C51 H51A 0.9800 .
C51 H51B 0.9800 .
C51 H51C 0.9800 .
C40 H40A 0.9800 .
C40 H40B 0.9800 .
C40 H40C 0.9800 .
C41 H41A 0.9800 .
C41 H41B 0.9800 .
C41 H41C 0.9800 .
O8' C42' 1.209(19) .
C51' C32' 1.486(9) .
C51' H51D 0.9800 .
C51' H51E 0.9800 .
C51' H51F 0.9800 .
C32' C40' 1.482(19) .
C32' C42' 1.52(4) .
C40' H40D 0.9800 .
C40' H40E 0.9800 .
C40' H40F 0.9800 .
O1W H1WA 0.8499 .
O1W H1WB 0.8546 .
